data_7249946
loop_
_publ_author_name
'Wang, Zhen-Wen'
'Wang, Yue-Lin'
'Yang, Guo-Yu'

_publ_section_title
;
 A novel sandwich Ni-added polyoxometalate with nonlinear optical
 properties and photothermal conversion performance
;
_journal_issue 11
_journal_name_full CrystEngComm
_journal_page_first 1650
_journal_page_last 1656
_journal_paper_doi 10.1039/D5CE00036J
_journal_volume 27
_journal_year 2025
_chemical_formula_moiety 'Cl Cs7.5 H4 N Na0.5 Ni4 O74 P2 W17, 4[H2O]'
_chemical_formula_sum 'Cl Cs7.5 H12 N Na0.5 Ni4 O78 P2 W17'
_chemical_formula_weight 5740.11
_space_group_crystal_system tetragonal
_space_group_IT_number 113
_space_group_name_Hall 'P -4 2ab'
_space_group_name_H-M_alt 'P -4 21 m'
_atom_sites_solution_hydrogens difmap
_atom_sites_solution_primary dual
_audit_creation_date 2024-12-25
_audit_creation_method
;
Olex2 1.5
(compiled 2024.02.16 svn.r378c4104 for OlexSys, GUI svn.r6928)
;
_audit_update_record
;
2024-12-31 deposited with the CCDC.	2025-02-10 downloaded from the CCDC.
;
_cell_angle_alpha 90
_cell_angle_beta 90
_cell_angle_gamma 90
_cell_formula_units_Z 4
_cell_length_a 21.5884(9)
_cell_length_b 21.5884(9)
_cell_length_c 17.7901(11)
_cell_measurement_reflns_used 6048
_cell_measurement_temperature 293(2)
_cell_measurement_theta_max 28.0850
_cell_measurement_theta_min 3.7510
_cell_volume 8291.2(7)
_computing_cell_refinement 'CrysAlisPro 1.171.41.122a (Rigaku OD, 2021)'
_computing_data_collection 'CrysAlisPro 1.171.41.122a (Rigaku OD, 2021)'
_computing_data_reduction 'CrysAlisPro 1.171.41.122a (Rigaku OD, 2021)'
_computing_molecular_graphics 'Olex2 1.5 (Dolomanov et al., 2009)'
_computing_publication_material 'Olex2 1.5 (Dolomanov et al., 2009)'
_computing_structure_refinement 'SHELXL 2018/3 (Sheldrick, 2015)'
_computing_structure_solution 'SHELXT  (Sheldrick, 2015)'
_diffrn_ambient_temperature 293(2)
_diffrn_detector 'CCD plate'
_diffrn_detector_area_resol_mean 10.4159
_diffrn_detector_type Atlas
_diffrn_measured_fraction_theta_full 0.995
_diffrn_measured_fraction_theta_max 0.945
_diffrn_measurement_details
;
List of Runs (angles in degrees, time in seconds):

  # Type    Start    End  Width  t~exp~   \w     \q     \k     \f   Frames
#--------------------------------------------------------------------------
  1  \w    -73.00  -5.00   1.00   47.00    --  -12.12 -75.00 144.00   68
  2  \w    -45.00  39.00   1.00   47.00    --  -12.12  77.00  30.00   84
  3  \w    -69.00  16.00   1.00   47.00    --  -12.12 -57.00-150.00   85
  4  \w    -79.00 -52.00   1.00   47.00    --  -12.12-178.00  90.00   27
  5  \w    -94.00 -52.00   1.00   47.00    --  -12.12-178.00 -90.00   42
;
_diffrn_measurement_device 'four-circle diffractometer'
_diffrn_measurement_device_type 'Xcalibur, Atlas, Gemini ultra'
_diffrn_measurement_method '\w scans'
_diffrn_orient_matrix_type 'CrysAlisPro convention (1999,Acta A55,543-557)'
_diffrn_orient_matrix_UB_11 0.0105467000
_diffrn_orient_matrix_UB_12 0.0238647000
_diffrn_orient_matrix_UB_13 -0.0242139000
_diffrn_orient_matrix_UB_21 -0.0303222000
_diffrn_orient_matrix_UB_22 0.0126259000
_diffrn_orient_matrix_UB_23 -0.0011195000
_diffrn_orient_matrix_UB_31 0.0070292000
_diffrn_orient_matrix_UB_32 0.0187097000
_diffrn_orient_matrix_UB_33 0.0316535000
_diffrn_radiation_monochromator graphite
_diffrn_radiation_probe x-ray
_diffrn_radiation_type 'Mo K\a'
_diffrn_radiation_wavelength 0.71073
_diffrn_reflns_av_R_equivalents 0.1252
_diffrn_reflns_av_unetI/netI 0.1109
_diffrn_reflns_Laue_measured_fraction_full 0.995
_diffrn_reflns_Laue_measured_fraction_max 0.945
_diffrn_reflns_limit_h_max 23
_diffrn_reflns_limit_h_min -29
_diffrn_reflns_limit_k_max 28
_diffrn_reflns_limit_k_min -24
_diffrn_reflns_limit_l_max 22
_diffrn_reflns_limit_l_min -24
_diffrn_reflns_number 68072
_diffrn_reflns_point_group_measured_fraction_full 0.996
_diffrn_reflns_point_group_measured_fraction_max 0.913
_diffrn_reflns_theta_full 25.242
_diffrn_reflns_theta_max 29.701
_diffrn_reflns_theta_min 3.403
_diffrn_source 'fine-focus sealed X-ray tube'
_diffrn_source_type 'Enhance (Mo) X-ray Source'
_exptl_absorpt_coefficient_mu 27.786
_exptl_absorpt_correction_T_max 1.00000
_exptl_absorpt_correction_T_min 0.61411
_exptl_absorpt_correction_type multi-scan
_exptl_absorpt_process_details
;
CrysAlisPro 1.171.41.122a (Rigaku Oxford Diffraction, 2021)
Empirical absorption correction using spherical harmonics,
implemented in SCALE3 ABSPACK scaling algorithm.
;
_exptl_crystal_colour 'clear light green'
_exptl_crystal_colour_lustre clear
_exptl_crystal_colour_modifier light
_exptl_crystal_colour_primary green
_exptl_crystal_density_diffrn 4.598
_exptl_crystal_description block
_exptl_crystal_F_000 9912
_refine_diff_density_max 3.704
_refine_diff_density_min -4.175
_refine_diff_density_rms 0.645
_refine_ls_abs_structure_details
;
 Refined as an inversion twin.
;
_refine_ls_abs_structure_Flack 0.080(19)
_refine_ls_extinction_method none
_refine_ls_goodness_of_fit_ref 1.031
_refine_ls_hydrogen_treatment mixed
_refine_ls_matrix_type full
_refine_ls_number_parameters 530
_refine_ls_number_reflns 11129
_refine_ls_number_restraints 896
_refine_ls_restrained_S_all 0.996
_refine_ls_R_factor_all 0.0965
_refine_ls_R_factor_gt 0.0533
_refine_ls_shift/su_max 0.001
_refine_ls_shift/su_mean 0.000
_refine_ls_structure_factor_coef Fsqd
_refine_ls_weighting_details 'w=1/[\s^2^(Fo^2^)+(0.0370P)^2^+128.4376P] where P=(Fo^2^+2Fc^2^)/3'
_refine_ls_weighting_scheme calc
_refine_ls_wR_factor_gt 0.0935
_refine_ls_wR_factor_ref 0.1102
_reflns_Friedel_coverage 0.793
_reflns_Friedel_fraction_full 0.997
_reflns_Friedel_fraction_max 0.876
_reflns_number_gt 8094
_reflns_number_total 11129
_reflns_threshold_expression 'I > 2\s(I)'
_cod_data_source_file d5ce00036j2.cif
_cod_data_source_block 1
_cod_depositor_comments 'Adding full bibliography for 7249946.cif.'
_cod_original_cell_volume 8291.3(9)
_cod_original_formula_sum 'Cl Cs7.50 H12 N Na0.50 Ni4 O78 P2 W17'
_cod_database_code 7249946
_shelx_shelxl_version_number 2018/3
_shelx_space_group_comment
;
The symmetry employed for this shelxl refinement is uniquely defined
by the following loop, which should always be used as a source of
symmetry information in preference to the above space-group names.
They are only intended as comments.
;
_olex2_refinement_description
;
1. Twinned data refinement
 Scales: 0.920(19)
 0.080(19)
2. Fixed Uiso
 At 1.2 times of:
  All N(H,H,H) groups
3. Restrained distances
 N1-H1D
 0.89 with sigma of 0.0041
 O28-O40
 3 with sigma of 0.02
4. Uiso/Uaniso restraints and constraints
P1 \\sim O18 \\sim O19 \\sim O20 \\sim O20: within 2A with sigma of 0.01 and
sigma for terminal atoms of 0.02 within 2A
O1 \\sim O2 \\sim O3 \\sim O4 \\sim O5 \\sim O6 \\sim O7 \\sim O8 \\sim O9
\\sim O10 \\sim O11 \\sim O12 \\sim O13 \\sim O14 \\sim O15 \\sim O16 \\sim O17
\\sim O18 \\sim O19 \\sim O20 \\sim O21 \\sim O22 \\sim O23 \\sim O24 \\sim O25
\\sim O26 \\sim O27 \\sim O28 \\sim O29 \\sim O30 \\sim O31 \\sim O32 \\sim O33
\\sim O34 \\sim O35 \\sim O36 \\sim O37 \\sim O38 \\sim N1 \\sim O40 \\sim O1W
\\sim O2W \\sim O3W \\sim O4W \\sim O5W: within 3.5A with sigma of 0.01 and
sigma for terminal atoms of 0.02 within 3.5A
Uanis(O4W) \\sim Ueq, Uanis(O4W) \\sim Ueq: with sigma of 0.001 and sigma for
terminal atoms of 0.002
Uanis(O20) \\sim Ueq, Uanis(P1) \\sim Ueq, Uanis(O20) \\sim Ueq: with sigma of
0.01 and sigma for terminal atoms of 0.02
Uanis(P1) \\sim Ueq: with sigma of 0.001 and sigma for terminal atoms of 0.002
Uanis(O29) \\sim Ueq, Uanis(O8) \\sim Ueq: with sigma of 0.001 and sigma for
terminal atoms of 0.002
Uanis(O35) \\sim Ueq, Uanis(O6) \\sim Ueq: with sigma of 0.001 and sigma for
terminal atoms of 0.002
5. Others
 Fixed Sof: Cs4(0.125) Cs5(0.5) Cs6(0.125) H1B(0.5) H1C(0.5)
 Fixed X: H1D(0.83522)
 Fixed Y: H1D(0.33522)
 Fixed Z: H1D(-0.00963)
6.a Riding coordinates:
 N1(H1A,H1B,H1C)
;
_smtbx_masks_special_details
;
A solvent mask was calculated and 178 electrons were 
found in a volume of 388\%A^3^ in 1 void per unit cell. 
This is consistent with the presence of 
4[H2O] per formula unit 
which account for 160 electrons 
per unit cell.
;
_smtbx_masks_void_probe_radius 2.0
_smtbx_masks_void_truncation_radius 2.0
_olex2_submission_special_instructions 'No special instructions were received'
_oxdiff_exptl_absorpt_empirical_details
;
Empirical correction (ABSPACK) includes:
- Absorption correction using spherical harmonics
- Frame scaling
;
_oxdiff_exptl_absorpt_empirical_full_max 1.463
_oxdiff_exptl_absorpt_empirical_full_min 0.732

loop_
_space_group_symop_operation_xyz
'x, y, z'
'-x, -y, z'
'y, -x, -z'
'-y, x, -z'
'-x+1/2, y+1/2, -z'
'x+1/2, -y+1/2, -z'
'-y+1/2, -x+1/2, z'
'y+1/2, x+1/2, z'

loop_
_atom_site_label
_atom_site_type_symbol
_atom_site_fract_x
_atom_site_fract_y
_atom_site_fract_z
_atom_site_U_iso_or_equiv
_atom_site_adp_type
_atom_site_occupancy
_atom_site_site_symmetry_order
_atom_site_calc_flag
_atom_site_refinement_flags_posn
_atom_site_refinement_flags_adp
_atom_site_refinement_flags_occupancy
_atom_site_disorder_assembly
_atom_site_disorder_group
W1 W 0.82825(6) 0.55993(5) 0.21706(6) 0.0140(2) Uani 1 1 d . . . . .
W2 W 0.66698(6) 0.60197(6) 0.18150(6) 0.0147(3) Uani 1 1 d . . . . .
W3 W 0.62762(5) 0.75288(6) 0.14877(7) 0.0160(3) Uani 1 1 d . . . . .
W4 W 0.87260(6) 0.62740(6) 0.04816(9) 0.0153(4) Uani 1 2 d S T P . .
W5 W 0.70776(5) 0.66986(6) 0.01262(6) 0.0150(2) Uani 1 1 d . . . . .
W6 W 0.64724(5) 0.73277(5) 0.48440(6) 0.0107(2) Uani 1 1 d . . . . .
W7 W 0.68246(5) 0.58347(5) 0.51283(6) 0.0110(2) Uani 1 1 d . . . . .
W8 W 0.82378(5) 0.56497(5) 0.62861(6) 0.0121(2) Uani 1 1 d . . . . .
W9 W 0.69585(5) 0.68249(5) 0.65846(6) 0.0111(2) Uani 1 1 d . . . . .
Cs1 Cs 0.92267(13) 0.57733(13) 0.4178(2) 0.0473(9) Uani 1 2 d S T P . .
Cs2 Cs 0.54137(10) 0.67031(11) 0.32705(12) 0.0316(5) Uani 1 1 d . . . . .
Cs3 Cs 0.65925(12) 0.47722(10) 0.34092(13) 0.0349(5) Uani 1 1 d . . . . .
Cs4 Cs 0.9511(7) 0.4511(7) 0.1027(12) 0.072(6) Uani 0.25 2 d S T P . .
Cs5 Cs 0.7446(4) 0.4865(3) 0.0268(4) 0.077(2) Uani 0.5 1 d . . P . .
Cs6 Cs 1.000000 0.500000 0.6703(7) 0.054(3) Uani 0.5 4 d S T P . .
Cs7 Cs 0.86965(10) 0.36965(10) 0.34897(17) 0.0290(7) Uani 1 2 d S T P . .
Ni1 Ni 0.70486(17) 0.79514(17) 0.3215(3) 0.0133(11) Uani 1 2 d S T P . .
Ni2 Ni 0.74316(16) 0.65353(16) 0.35087(19) 0.0105(7) Uani 1 1 d . . . . .
Ni3 Ni 0.83289(17) 0.66711(17) 0.7629(3) 0.0148(11) Uani 1 2 d S T P . .
Cl Cl 0.500000 0.500000 0.6742(9) 0.064(5) Uani 1 2 d S T P . .
P1 P 0.7841(3) 0.7159(3) 0.1899(5) 0.0070(14) Uani 1 2 d S TU P . .
P2 P 0.8054(3) 0.6946(3) 0.5081(5) 0.0071(19) Uani 1 2 d S T P . .
Na1 Na 0.500000 0.500000 0.500000 0.021(5) Uani 1 4 d S T P . .
O1 O 0.8033(9) 0.5913(9) 0.3029(10) 0.017(2) Uani 1 1 d . U . . .
O2 O 0.6792(9) 0.6214(9) 0.2772(10) 0.017(2) Uani 1 1 d . U . . .
O3 O 0.6426(9) 0.7658(9) 0.2445(11) 0.018(3) Uani 1 1 d . U . . .
O4 O 0.9120(9) 0.5880(9) 0.2307(15) 0.019(4) Uani 1 2 d S TU P . .
O5 O 0.8356(10) 0.4828(10) 0.2350(11) 0.020(3) Uani 1 1 d . U . . .
O6 O 0.7468(9) 0.5631(9) 0.1738(10) 0.017(2) Uani 1 1 d . U . . .
O7 O 0.6199(9) 0.5383(10) 0.1881(11) 0.019(3) Uani 1 1 d . U . . .
O8 O 0.6057(9) 0.6664(9) 0.1640(11) 0.019(3) Uani 1 1 d . U . . .
O9 O 0.5542(10) 0.7851(10) 0.1333(12) 0.024(3) Uani 1 1 d . U . . .
O10 O 0.6787(9) 0.8213(9) 0.1176(15) 0.017(3) Uani 1 2 d S TU P . .
O11 O 0.8560(9) 0.5583(9) 0.1086(10) 0.019(3) Uani 1 1 d . U . . .
O12 O 0.6744(9) 0.6055(9) 0.0687(10) 0.018(3) Uani 1 1 d . U . . .
O13 O 0.6444(9) 0.7217(10) 0.0427(11) 0.020(3) Uani 1 1 d . U . . .
O14 O 0.7880(9) 0.6298(9) 0.0214(11) 0.016(3) Uani 1 1 d . U . . .
O15 O 0.7584(9) 0.7416(9) -0.0063(15) 0.018(3) Uani 1 2 d S TU P . .
O16 O 0.6865(9) 0.6504(9) -0.0764(11) 0.021(4) Uani 1 1 d . U . . .
O17 O 0.9038(9) 0.5962(9) -0.0294(16) 0.023(6) Uani 1 2 d S TU P . .
O18 O 0.7746(9) 0.7254(9) 0.2746(14) 0.014(3) Uani 1 2 d S TU P . .
O19 O 0.8341(9) 0.6659(9) 0.1753(14) 0.014(3) Uani 1 2 d S TU P . .
O20 O 0.7237(9) 0.6953(9) 0.1514(11) 0.015(2) Uani 1 1 d . U . . .
O21 O 0.6846(9) 0.7219(9) 0.3923(10) 0.016(2) Uani 1 1 d . U . . .
O22 O 0.7182(9) 0.5868(9) 0.4215(11) 0.018(2) Uani 1 1 d . U . . .
O23 O 0.6936(8) 0.8064(8) 0.5005(14) 0.015(3) Uani 1 2 d S TU P . .
O24 O 0.5783(9) 0.7644(9) 0.4587(11) 0.017(3) Uani 1 1 d . U . . .
O25 O 0.6249(9) 0.6467(9) 0.4863(10) 0.016(3) Uani 1 1 d . U . . .
O26 O 0.6368(9) 0.5169(9) 0.5073(11) 0.019(3) Uani 1 1 d . U . . .
O27 O 0.7555(9) 0.5554(9) 0.5622(10) 0.017(2) Uani 1 1 d . U . . .
O28 O 0.8762(10) 0.5268(9) 0.5774(11) 0.023(3) Uani 1 1 d D U . . .
O29 O 0.6394(9) 0.7283(9) 0.5939(10) 0.016(3) Uani 1 1 d . U . . .
O30 O 0.6606(9) 0.6104(9) 0.6157(10) 0.015(3) Uani 1 1 d . U . . .
O31 O 0.7684(9) 0.6365(9) 0.6790(10) 0.014(2) Uani 1 1 d . U . . .
O32 O 0.7429(9) 0.7571(9) 0.6656(15) 0.016(3) Uani 1 2 d S TU P . .
O33 O 0.6565(9) 0.6871(9) 0.7420(10) 0.019(3) Uani 1 1 d . U . . .
O34 O 0.8871(9) 0.6129(9) 0.6848(15) 0.018(4) Uani 1 2 d S TU P . .
O35 O 0.8132(9) 0.6868(9) 0.4217(14) 0.0143(19) Uani 1 2 d S TU P . .
O36 O 0.7372(8) 0.6814(9) 0.5315(10) 0.015(2) Uani 1 1 d . U . . .
O37 O 0.8480(9) 0.6520(9) 0.5528(15) 0.016(3) Uani 1 2 d S TU P . .
O38 O 0.8061(10) 0.5122(10) 0.6993(11) 0.020(3) Uani 1 1 d . U . . .
N1 N 0.8331(16) 0.3331(16) 0.0403(4) 0.040(9) Uani 1 2 d DS TU P . .
H1A H 0.861599 0.361600 0.050798 0.048 Uiso 1 2 d R U P . .
H1B H 0.796879 0.344940 0.059868 0.048 Uiso 0.5 1 d R U P . .
H1C H 0.844499 0.297330 0.059868 0.048 Uiso 0.5 1 d R U P . .
O40 O 0.9312(11) 0.4312(11) 0.4844(16) 0.032(5) Uani 1 2 d DS TU P . .
O1W O 0.6397(10) 0.8603(10) 0.3552(17) 0.029(6) Uani 1 2 d S TU P . .
O2W O 0.7740(10) 0.7260(10) 0.8226(17) 0.028(6) Uani 1 2 d S TU P . .
O3W O 0.8084(12) 0.5919(11) 0.8317(13) 0.037(5) Uani 1 1 d . U . . .
O4W O 0.7296(11) 0.4245(11) 0.1201(13) 0.034(5) Uani 1 1 d . U . . .
O5W O 0.8093(10) 0.4906(10) 0.4137(11) 0.024(3) Uani 1 1 d . U . . .
H1D H 0.835220 0.335220 -0.009630 1(2) Uiso 1 2 d DS . P . .

loop_
_atom_site_aniso_label
_atom_site_aniso_U_11
_atom_site_aniso_U_22
_atom_site_aniso_U_33
_atom_site_aniso_U_23
_atom_site_aniso_U_13
_atom_site_aniso_U_12
W1 0.0193(6) 0.0126(6) 0.0102(5) -0.0003(4) 0.0016(5) 0.0031(5)
W2 0.0157(6) 0.0185(6) 0.0099(5) -0.0005(5) -0.0004(5) -0.0043(5)
W3 0.0131(6) 0.0232(7) 0.0117(5) 0.0002(5) -0.0012(5) 0.0026(5)
W4 0.0181(5) 0.0181(5) 0.0098(7) -0.0020(5) 0.0020(5) 0.0020(7)
W5 0.0162(6) 0.0194(6) 0.0093(5) -0.0005(5) -0.0008(5) -0.0022(5)
W6 0.0087(5) 0.0141(6) 0.0092(5) 0.0004(5) -0.0001(4) 0.0020(4)
W7 0.0121(6) 0.0107(5) 0.0101(5) -0.0003(4) -0.0003(5) -0.0021(4)
W8 0.0136(6) 0.0104(5) 0.0124(5) 0.0009(4) -0.0016(5) 0.0011(5)
W9 0.0101(5) 0.0139(6) 0.0092(5) -0.0005(5) 0.0005(4) 0.0008(4)
Cs1 0.0479(13) 0.0479(13) 0.046(2) -0.0005(13) 0.0005(13) -0.0023(17)
Cs2 0.0299(12) 0.0382(13) 0.0265(11) -0.0028(10) 0.0073(9) 0.0041(10)
Cs3 0.0559(15) 0.0190(11) 0.0300(11) -0.0011(9) -0.0100(11) 0.0027(10)
Cs4 0.053(7) 0.053(7) 0.109(15) -0.003(8) -0.003(8) 0.046(9)
Cs5 0.119(6) 0.048(4) 0.064(4) -0.025(3) -0.006(4) -0.002(4)
Cs6 0.046(4) 0.046(4) 0.069(8) 0.000 0.000 0.011(5)
Cs7 0.0289(10) 0.0289(10) 0.0292(15) 0.0029(10) 0.0029(10) 0.0033(13)
Ni1 0.0163(16) 0.0163(16) 0.007(2) 0.0006(14) -0.0006(14) 0.002(2)
Ni2 0.0133(18) 0.0110(17) 0.0073(15) -0.0008(14) 0.0012(14) 0.0020(14)
Ni3 0.0168(16) 0.0168(16) 0.011(2) 0.0002(15) -0.0002(15) 0.000(2)
Cl 0.100(14) 0.037(9) 0.055(11) 0.000 0.000 -0.005(9)
P1 0.0074(15) 0.0074(15) 0.0064(19) -0.0001(9) 0.0001(9) 0.0000(13)
P2 0.008(3) 0.008(3) 0.005(4) 0.001(3) -0.001(3) -0.002(4)
Na1 0.023(8) 0.023(8) 0.015(12) 0.000 0.000 0.000
O1 0.017(4) 0.018(4) 0.015(5) -0.002(4) 0.002(4) 0.000(4)
O2 0.016(4) 0.019(4) 0.016(4) 0.001(4) -0.001(4) 0.003(4)
O3 0.016(5) 0.020(5) 0.018(5) 0.000(5) -0.001(5) 0.002(5)
O4 0.020(5) 0.020(5) 0.016(7) -0.002(5) 0.002(5) 0.003(7)
O5 0.022(6) 0.022(6) 0.015(6) -0.003(5) 0.003(5) 0.004(5)
O6 0.017(3) 0.017(3) 0.017(3) 0.0000(13) 0.0002(13) -0.0002(13)
O7 0.016(6) 0.023(6) 0.017(6) 0.004(6) -0.001(6) -0.004(6)
O8 0.019(3) 0.020(3) 0.019(3) -0.0001(13) -0.0001(13) -0.0001(13)
O9 0.020(6) 0.028(6) 0.023(6) -0.001(6) 0.002(6) -0.003(6)
O10 0.017(4) 0.017(4) 0.019(6) 0.000(4) 0.000(4) -0.002(6)
O11 0.022(6) 0.020(6) 0.013(6) -0.001(5) -0.002(5) 0.003(5)
O12 0.016(5) 0.022(5) 0.015(5) -0.002(5) 0.000(5) -0.004(5)
O13 0.017(5) 0.022(5) 0.021(5) 0.004(5) 0.000(5) -0.003(5)
O14 0.016(5) 0.017(5) 0.015(5) 0.000(5) 0.000(5) 0.000(5)
O15 0.017(4) 0.017(4) 0.020(7) 0.004(4) -0.004(4) 0.000(6)
O16 0.019(9) 0.028(9) 0.016(8) -0.007(8) -0.006(8) 0.000(8)
O17 0.024(8) 0.024(8) 0.021(12) -0.003(8) 0.003(8) 0.008(11)
O18 0.015(3) 0.015(3) 0.013(5) -0.001(3) 0.001(3) 0.002(5)
O19 0.015(3) 0.015(3) 0.012(5) 0.000(3) 0.000(3) 0.001(5)
O20 0.014(4) 0.016(4) 0.016(4) -0.003(4) -0.001(4) -0.001(4)
O21 0.016(4) 0.017(4) 0.014(4) -0.002(4) 0.002(4) 0.002(4)
O22 0.019(5) 0.018(5) 0.017(5) 0.000(4) 0.002(4) -0.001(4)
O23 0.015(4) 0.015(4) 0.014(6) -0.002(4) 0.002(4) 0.001(6)
O24 0.015(6) 0.018(6) 0.019(6) -0.001(6) 0.003(5) 0.000(5)
O25 0.015(5) 0.019(5) 0.015(5) -0.001(5) 0.002(5) -0.003(5)
O26 0.018(6) 0.018(6) 0.020(6) 0.000(6) 0.005(6) -0.002(6)
O27 0.019(5) 0.017(5) 0.017(5) -0.002(4) -0.001(4) -0.003(4)
O28 0.024(5) 0.023(5) 0.020(6) -0.004(5) -0.001(5) -0.002(5)
O29 0.015(3) 0.016(3) 0.015(3) -0.0001(13) 0.0005(13) -0.0003(13)
O30 0.014(5) 0.016(5) 0.015(5) 0.004(5) 0.000(5) -0.005(5)
O31 0.015(5) 0.015(5) 0.013(5) -0.003(4) 0.003(4) -0.006(5)
O32 0.017(4) 0.017(4) 0.015(6) 0.002(4) -0.002(4) -0.001(6)
O33 0.022(6) 0.023(6) 0.013(6) -0.005(5) -0.001(5) -0.002(6)
O34 0.019(5) 0.019(5) 0.015(7) -0.004(5) 0.004(5) -0.005(6)
O35 0.0143(19) 0.0143(19) 0.014(2) 0.0000(10) 0.0000(10) 0.0001(14)
O36 0.014(4) 0.017(4) 0.014(4) 0.001(4) -0.001(4) -0.003(4)
O37 0.018(4) 0.018(4) 0.013(6) -0.001(4) 0.001(4) -0.002(5)
O38 0.021(6) 0.021(6) 0.017(6) -0.005(6) 0.002(6) -0.008(6)
N1 0.041(12) 0.041(12) 0.038(18) 0.006(12) 0.006(12) 0.018(17)
O40 0.032(6) 0.032(6) 0.031(9) -0.005(6) -0.005(6) 0.005(9)
O1W 0.031(7) 0.031(7) 0.025(11) 0.004(7) -0.004(7) 0.011(10)
O2W 0.033(8) 0.033(8) 0.020(11) 0.001(7) -0.001(7) 0.004(11)
O3W 0.049(11) 0.030(10) 0.033(10) 0.002(9) 0.001(9) 0.000(9)
O4W 0.035(5) 0.034(5) 0.034(5) -0.002(3) 0.002(3) -0.003(3)
O5W 0.026(6) 0.025(5) 0.022(6) -0.001(5) -0.001(5) 0.001(5)

loop_
_atom_type_symbol
_atom_type_description
_atom_type_scat_dispersion_real
_atom_type_scat_dispersion_imag
_atom_type_scat_source
H H 0.0000 0.0000 'International Tables Vol C Tables 4.2.6.8 and 6.1.1.4'
Cl Cl 0.1484 0.1585 'International Tables Vol C Tables 4.2.6.8 and 6.1.1.4'
Cs Cs -0.3680 2.1192 'International Tables Vol C Tables 4.2.6.8 and 6.1.1.4'
N N 0.0061 0.0033 'International Tables Vol C Tables 4.2.6.8 and 6.1.1.4'
Na Na 0.0362 0.0249 'International Tables Vol C Tables 4.2.6.8 and 6.1.1.4'
Ni Ni 0.3393 1.1124 'International Tables Vol C Tables 4.2.6.8 and 6.1.1.4'
O O 0.0106 0.0060 'International Tables Vol C Tables 4.2.6.8 and 6.1.1.4'
P P 0.1023 0.0942 'International Tables Vol C Tables 4.2.6.8 and 6.1.1.4'
W W -0.8490 6.8722 'International Tables Vol C Tables 4.2.6.8 and 6.1.1.4'

loop_
_geom_angle_atom_site_label_1
_geom_angle_atom_site_label_2
_geom_angle_atom_site_label_3
_geom_angle
_geom_angle_site_symmetry_1
_geom_angle_site_symmetry_3
_geom_angle_publ_flag
Cs4 W1 Cs5 69.9(3) . . ?
O1 W1 Cs4 148.7(7) . . ?
O1 W1 Cs5 136.3(6) . . ?
O1 W1 O4 93.3(10) . . ?
O1 W1 O6 93.1(9) . . ?
O1 W1 O11 158.2(9) . . ?
O1 W1 O19 85.3(9) . . ?
O4 W1 Cs4 68.5(8) . . ?
O4 W1 Cs5 129.2(8) . . ?
O4 W1 O11 81.2(10) . . ?
O4 W1 O19 71.9(9) . . ?
O5 W1 Cs4 58.1(7) . . ?
O5 W1 Cs5 79.6(7) . . ?
O5 W1 O1 104.0(9) . . ?
O5 W1 O4 101.4(10) . . ?
O5 W1 O6 101.2(9) . . ?
O5 W1 O11 97.7(9) . . ?
O5 W1 O19 169.0(9) . . ?
O6 W1 Cs4 114.5(6) . . ?
O6 W1 Cs5 44.6(6) . . ?
O6 W1 O4 154.2(10) . . ?
O6 W1 O11 83.6(8) . . ?
O6 W1 O19 83.7(7) . . ?
O11 W1 Cs4 47.3(6) . . ?
O11 W1 Cs5 49.0(6) . . ?
O11 W1 O19 72.9(8) . . ?
O19 W1 Cs4 111.0(6) . . ?
O19 W1 Cs5 97.7(5) . . ?
Cs2 W2 Cs5 159.23(12) . . ?
O2 W2 Cs2 52.9(6) . . ?
O2 W2 Cs5 137.1(6) . . ?
O2 W2 O6 92.2(9) . . ?
O2 W2 O8 95.0(9) . . ?
O2 W2 O12 159.3(8) . . ?
O2 W2 O20 86.6(8) . . ?
O6 W2 Cs2 144.1(6) . . ?
O6 W2 Cs5 46.8(6) . . ?
O6 W2 O8 155.6(8) . . ?
O6 W2 O12 82.7(8) . . ?
O6 W2 O20 83.9(7) . . ?
O7 W2 Cs2 81.4(7) . . ?
O7 W2 Cs5 78.4(7) . . ?
O7 W2 O2 102.2(9) . . ?
O7 W2 O6 100.7(9) . . ?
O7 W2 O8 100.4(9) . . ?
O7 W2 O12 98.4(8) . . ?
O7 W2 O20 169.7(8) . . ?
O8 W2 Cs2 51.9(6) . . ?
O8 W2 Cs5 127.5(6) . . ?
O8 W2 O12 82.4(8) . . ?
O8 W2 O20 73.4(7) . . ?
O12 W2 Cs2 132.8(6) . . ?
O12 W2 Cs5 47.0(6) . . ?
O12 W2 O20 73.0(7) . . ?
O20 W2 Cs2 100.3(4) . . ?
O20 W2 Cs5 98.7(4) . . ?
Cs5 W3 Cs2 107.89(12) 4_655 . ?
O3 W3 Cs2 53.2(7) . . ?
O3 W3 Cs5 151.9(7) . 4_655 ?
O3 W3 O8 93.6(9) . . ?
O3 W3 O10 93.0(10) . . ?
O3 W3 O13 156.7(9) . . ?
O3 W3 O20 84.5(8) . . ?
O8 W3 Cs2 50.4(6) . . ?
O8 W3 Cs5 85.1(6) . 4_655 ?
O8 W3 O13 81.6(8) . . ?
O8 W3 O20 73.3(7) . . ?
O9 W3 Cs2 83.3(7) . . ?
O9 W3 Cs5 48.3(7) . 4_655 ?
O9 W3 O3 104.9(9) . . ?
O9 W3 O8 100.6(9) . . ?
O9 W3 O10 99.7(11) . . ?
O9 W3 O13 98.4(9) . . ?
O9 W3 O20 169.3(8) . . ?
O10 W3 Cs2 145.0(8) . . ?
O10 W3 Cs5 99.4(8) . 4_655 ?
O10 W3 O8 156.4(10) . . ?
O10 W3 O13 83.4(10) . . ?
O10 W3 O20 84.8(9) . . ?
O13 W3 Cs2 131.0(6) . . ?
O13 W3 Cs5 50.8(6) . 4_655 ?
O13 W3 O20 72.3(7) . . ?
O20 W3 Cs2 98.7(5) . . ?
O20 W3 Cs5 121.5(5) . 4_655 ?
Cs4 W4 Cs4 40.9(5) 2_765 . ?
Cs5 W4 Cs4 68.3(3) . . ?
Cs5 W4 Cs4 109.0(3) . 2_765 ?
Cs5 W4 Cs4 68.3(3) 7_665 2_765 ?
Cs5 W4 Cs4 109.0(3) 7_665 . ?
Cs5 W4 Cs5 168.10(19) . 7_665 ?
O11 W4 Cs4 74.0(7) . 2_765 ?
O11 W4 Cs4 74.0(7) 7_665 . ?
O11 W4 Cs4 40.3(7) 7_665 2_765 ?
O11 W4 Cs4 40.3(7) . . ?
O11 W4 Cs5 48.6(6) 7_665 7_665 ?
O11 W4 Cs5 48.6(6) . . ?
O11 W4 Cs5 136.6(6) 7_665 . ?
O11 W4 Cs5 136.6(6) . 7_665 ?
O11 W4 O11 88.5(12) 7_665 . ?
O11 W4 O14 155.5(8) . 7_665 ?
O11 W4 O14 89.0(8) 7_665 7_665 ?
O11 W4 O14 89.0(8) . . ?
O11 W4 O14 155.5(8) 7_665 . ?
O14 W4 Cs4 158.3(6) . 2_765 ?
O14 W4 Cs4 117.7(6) . . ?
O14 W4 Cs4 117.7(6) 7_665 2_765 ?
O14 W4 Cs4 158.3(6) 7_665 . ?
O14 W4 Cs5 49.4(6) . . ?
O14 W4 Cs5 132.1(6) 7_665 . ?
O14 W4 Cs5 132.1(6) . 7_665 ?
O14 W4 Cs5 49.4(6) 7_665 7_665 ?
O14 W4 O14 83.3(11) . 7_665 ?
O17 W4 Cs4 70.7(10) . 2_765 ?
O17 W4 Cs4 70.7(10) . . ?
O17 W4 Cs5 84.10(10) . 7_665 ?
O17 W4 Cs5 84.10(10) . . ?
O17 W4 O11 103.3(9) . . ?
O17 W4 O11 103.3(9) . 7_665 ?
O17 W4 O14 101.1(9) . . ?
O17 W4 O14 101.1(9) . 7_665 ?
O12 W5 Cs5 46.4(6) . . ?
O12 W5 O14 88.3(8) . . ?
O12 W5 O15 156.4(10) . . ?
O13 W5 Cs5 136.1(6) . . ?
O13 W5 O12 90.6(9) . . ?
O13 W5 O14 155.1(8) . . ?
O13 W5 O15 89.1(10) . . ?
O14 W5 Cs5 52.0(6) . . ?
O15 W5 Cs5 133.4(8) . . ?
O15 W5 O14 82.3(10) . . ?
O16 W5 Cs5 82.5(7) . . ?
O16 W5 O12 102.2(9) . . ?
O16 W5 O13 102.7(9) . . ?
O16 W5 O14 101.8(9) . . ?
O16 W5 O15 100.9(11) . . ?
Cs7 W6 Cs3 72.70(4) 4_656 4_656 ?
O21 W6 Cs3 148.1(6) . 4_656 ?
O21 W6 Cs7 139.1(6) . 4_656 ?
O21 W6 O23 90.5(10) . . ?
O21 W6 O25 90.1(8) . . ?
O21 W6 O29 156.5(8) . . ?
O21 W6 O36 84.1(7) . . ?
O23 W6 Cs3 121.1(8) . 4_656 ?
O23 W6 Cs7 49.6(7) . 4_656 ?
O23 W6 O25 159.9(10) . . ?
O23 W6 O29 86.4(10) . . ?
O23 W6 O36 84.6(9) . . ?
O24 W6 Cs3 78.5(7) . 4_656 ?
O24 W6 Cs7 80.3(7) . 4_656 ?
O24 W6 O21 101.3(9) . . ?
O24 W6 O23 99.6(10) . . ?
O24 W6 O25 100.0(9) . . ?
O24 W6 O29 102.2(9) . . ?
O24 W6 O36 173.1(8) . . ?
O25 W6 Cs3 59.1(6) . 4_656 ?
O25 W6 Cs7 130.3(6) . 4_656 ?
O25 W6 O29 85.0(8) . . ?
O25 W6 O36 75.5(7) . . ?
O29 W6 Cs3 39.4(6) . 4_656 ?
O29 W6 Cs7 47.5(6) . 4_656 ?
O29 W6 O36 72.4(7) . . ?
O36 W6 Cs3 94.6(4) . 4_656 ?
O36 W6 Cs7 98.6(4) . 4_656 ?
O22 W7 Cs2 135.2(6) . 3_566 ?
O22 W7 O25 91.6(8) . . ?
O22 W7 O27 94.2(9) . . ?
O22 W7 O30 157.8(8) . . ?
O22 W7 O36 83.2(8) . . ?
O25 W7 Cs2 128.9(6) . 3_566 ?
O25 W7 O30 82.2(8) . . ?
O25 W7 O36 74.3(7) . . ?
O26 W7 Cs2 55.8(6) . 3_566 ?
O26 W7 O22 102.9(9) . . ?
O26 W7 O25 102.0(9) . . ?
O26 W7 O27 103.4(9) . . ?
O26 W7 O30 99.2(8) . . ?
O26 W7 O36 173.0(8) . . ?
O27 W7 Cs2 60.2(6) . 3_566 ?
O27 W7 O25 152.0(8) . . ?
O27 W7 O30 82.2(8) . . ?
O27 W7 O36 79.2(7) . . ?
O30 W7 Cs2 61.0(5) . 3_566 ?
O30 W7 O36 74.6(7) . . ?
O36 W7 Cs2 121.8(4) . 3_566 ?
Cs2 W8 Cs6 121.32(7) 3_566 . ?
O27 W8 Cs2 55.4(6) . 3_566 ?
O27 W8 Cs6 142.3(6) . . ?
O27 W8 O31 84.6(8) . . ?
O27 W8 O34 154.7(10) . . ?
O27 W8 O37 84.5(7) . . ?
O28 W8 Cs2 112.1(7) . 3_566 ?
O28 W8 Cs6 46.0(7) . . ?
O28 W8 O27 97.6(9) . . ?
O28 W8 O31 163.5(9) . . ?
O28 W8 O34 93.8(11) . . ?
O28 W8 O37 86.0(10) . . ?
O28 W8 O38 102.7(10) . . ?
O31 W8 Cs2 82.7(5) . 3_566 ?
O31 W8 Cs6 133.1(5) . . ?
O31 W8 O37 77.9(8) . . ?
O34 W8 Cs2 138.6(7) . 3_566 ?
O34 W8 Cs6 56.7(8) . . ?
O34 W8 O31 78.3(10) . . ?
O34 W8 O37 73.8(9) . . ?
O37 W8 Cs2 136.9(5) . 3_566 ?
O37 W8 Cs6 99.7(6) . . ?
O38 W8 Cs2 47.0(7) . 3_566 ?
O38 W8 Cs6 81.3(7) . . ?
O38 W8 O27 102.0(9) . . ?
O38 W8 O31 92.7(8) . . ?
O38 W8 O34 97.4(9) . . ?
O38 W8 O37 168.2(9) . . ?
Cs3 W9 Cs7 78.37(5) 4_656 4_656 ?
O29 W9 Cs3 56.5(6) . 4_656 ?
O29 W9 Cs7 45.2(6) . 4_656 ?
O29 W9 O36 71.7(7) . . ?
O30 W9 Cs3 59.6(6) . 4_656 ?
O30 W9 Cs7 129.1(6) . 4_656 ?
O30 W9 O29 85.9(8) . . ?
O30 W9 O32 159.2(10) . . ?
O30 W9 O36 76.5(7) . . ?
O31 W9 Cs3 138.7(6) . 4_656 ?
O31 W9 Cs7 140.8(6) . 4_656 ?
O31 W9 O29 154.2(8) . . ?
O31 W9 O30 88.8(8) . . ?
O31 W9 O32 89.4(10) . . ?
O31 W9 O36 82.6(7) . . ?
O32 W9 Cs3 129.8(8) . 4_656 ?
O32 W9 Cs7 51.8(8) . 4_656 ?
O32 W9 O29 86.8(10) . . ?
O32 W9 O36 82.8(9) . . ?
O33 W9 Cs3 61.0(6) . 4_656 ?
O33 W9 Cs7 78.9(7) . 4_656 ?
O33 W9 O29 99.9(9) . . ?
O33 W9 O30 101.4(9) . . ?
O33 W9 O31 105.9(9) . . ?
O33 W9 O32 99.0(10) . . ?
O33 W9 O36 171.3(8) . . ?
O36 W9 Cs3 111.4(4) . 4_656 ?
O36 W9 Cs7 95.8(5) . 4_656 ?
Cs1 Cs1 O1 0(10) 7_665 7_665 ?
Cs1 Cs1 O1 0(10) 7_665 . ?
Cs1 Cs1 O4 0(10) 7_665 . ?
Cs1 Cs1 O28 0(10) 7_665 7_665 ?
Cs1 Cs1 O28 0(10) 7_665 . ?
Cs1 Cs1 O35 0(10) 7_665 . ?
Cs1 Cs1 O37 0(10) 7_665 . ?
Cs1 Cs1 O40 0(10) 7_665 . ?
Cs1 Cs1 O40 0(10) 7_665 2_765 ?
Cs1 Cs1 O5W 0(10) 7_665 7_665 ?
Cs1 Cs1 O5W 0(10) 7_665 . ?
O1 Cs1 O1 58.3(7) . 7_665 ?
O1 Cs1 O4 47.5(5) 7_665 . ?
O1 Cs1 O4 47.5(5) . . ?
O1 Cs1 O35 52.9(5) 7_665 . ?
O1 Cs1 O35 52.9(5) . . ?
O1 Cs1 O37 91.4(5) . . ?
O1 Cs1 O37 91.4(5) 7_665 . ?
O1 Cs1 O40 110.2(6) 7_665 2_765 ?
O1 Cs1 O40 162.1(6) . 2_765 ?
O1 Cs1 O40 110.2(6) . . ?
O1 Cs1 O40 162.1(6) 7_665 . ?
O4 Cs1 O40 114.7(6) . . ?
O4 Cs1 O40 114.7(6) . 2_765 ?
O28 Cs1 O1 141.8(5) 7_665 . ?
O28 Cs1 O1 141.8(5) . 7_665 ?
O28 Cs1 O1 109.6(5) 7_665 7_665 ?
O28 Cs1 O1 109.6(5) . . ?
O28 Cs1 O4 152.1(4) 7_665 . ?
O28 Cs1 O4 152.1(4) . . ?
O28 Cs1 O28 55.1(7) 7_665 . ?
O28 Cs1 O35 90.1(5) 7_665 . ?
O28 Cs1 O35 90.1(5) . . ?
O28 Cs1 O37 51.0(5) 7_665 . ?
O28 Cs1 O37 51.0(5) . . ?
O28 Cs1 O40 87.9(6) 7_665 . ?
O28 Cs1 O40 52.2(5) 7_665 2_765 ?
O28 Cs1 O40 87.9(6) . 2_765 ?
O28 Cs1 O40 52.2(5) . . ?
O35 Cs1 O4 85.6(7) . . ?
O35 Cs1 O40 133.8(5) . 2_765 ?
O35 Cs1 O40 133.8(5) . . ?
O37 Cs1 O4 130.9(7) . . ?
O37 Cs1 O35 45.3(7) . . ?
O37 Cs1 O40 103.1(6) . . ?
O37 Cs1 O40 103.1(6) . 2_765 ?
O40 Cs1 O40 77.0(9) . 2_765 ?
O5W Cs1 O1 54.6(5) . . ?
O5W Cs1 O1 54.6(5) 7_665 7_665 ?
O5W Cs1 O1 112.7(5) . 7_665 ?
O5W Cs1 O1 112.7(5) 7_665 . ?
O5W Cs1 O4 87.9(4) . . ?
O5W Cs1 O4 87.9(4) 7_665 . ?
O5W Cs1 O28 118.8(5) 7_665 . ?
O5W Cs1 O28 118.8(5) . 7_665 ?
O5W Cs1 O28 64.2(5) 7_665 7_665 ?
O5W Cs1 O28 64.2(5) . . ?
O5W Cs1 O35 82.4(4) 7_665 . ?
O5W Cs1 O35 82.4(4) . . ?
O5W Cs1 O37 85.8(4) . . ?
O5W Cs1 O37 85.8(4) 7_665 . ?
O5W Cs1 O40 58.9(6) . . ?
O5W Cs1 O40 135.9(6) . 2_765 ?
O5W Cs1 O40 58.9(6) 7_665 2_765 ?
O5W Cs1 O40 135.9(6) 7_665 . ?
O5W Cs1 O5W 164.6(8) 7_665 . ?
Cl Cs2 W7 84.67(19) 3_566 4_656 ?
O2 Cs2 W7 147.1(3) . 4_656 ?
O2 Cs2 Cl 84.2(4) . 3_566 ?
O2 Cs2 O3 59.1(5) . . ?
O2 Cs2 O21 52.3(5) . . ?
O2 Cs2 O25 72.3(5) . . ?
O2 Cs2 O26 121.3(5) . 4_656 ?
O2 Cs2 O27 152.4(5) . 4_656 ?
O2 Cs2 O30 157.7(5) . 4_656 ?
O3 Cs2 W7 136.5(3) . 4_656 ?
O3 Cs2 Cl 138.6(4) . 3_566 ?
O3 Cs2 O21 50.9(4) . . ?
O3 Cs2 O25 96.4(5) . . ?
O3 Cs2 O27 108.8(5) . 4_656 ?
O3 Cs2 O30 142.2(5) . 4_656 ?
O8 Cs2 W7 162.0(4) . 4_656 ?
O8 Cs2 Cl 94.1(4) . 3_566 ?
O8 Cs2 O2 49.9(5) . . ?
O8 Cs2 O3 48.6(5) . . ?
O8 Cs2 O21 85.7(5) . . ?
O8 Cs2 O25 121.3(5) . . ?
O8 Cs2 O26 165.6(5) . 4_656 ?
O8 Cs2 O27 143.1(5) . 4_656 ?
O8 Cs2 O30 132.6(5) . 4_656 ?
O21 Cs2 W7 110.2(3) . 4_656 ?
O21 Cs2 Cl 121.5(3) . 3_566 ?
O24 Cs2 W7 66.3(3) . 4_656 ?
O24 Cs2 Cl 132.8(4) . 3_566 ?
O24 Cs2 O2 100.2(5) . . ?
O24 Cs2 O3 76.6(5) . . ?
O24 Cs2 O8 124.7(5) . . ?
O24 Cs2 O21 48.1(5) . . ?
O24 Cs2 O25 49.7(5) . . ?
O24 Cs2 O26 65.1(5) . 4_656 ?
O24 Cs2 O27 52.3(5) . 4_656 ?
O24 Cs2 O30 93.4(5) . 4_656 ?
O25 Cs2 W7 76.7(3) . 4_656 ?
O25 Cs2 Cl 89.1(4) . 3_566 ?
O25 Cs2 O21 45.5(4) . . ?
O25 Cs2 O27 85.7(5) . 4_656 ?
O25 Cs2 O30 104.5(4) . 4_656 ?
O26 Cs2 W7 26.1(3) 4_656 4_656 ?
O26 Cs2 Cl 72.6(4) 4_656 3_566 ?
O26 Cs2 O3 141.3(5) 4_656 . ?
O26 Cs2 O21 96.4(5) 4_656 . ?
O26 Cs2 O25 54.7(5) 4_656 . ?
O26 Cs2 O27 50.6(5) 4_656 4_656 ?
O26 Cs2 O30 49.9(5) 4_656 4_656 ?
O27 Cs2 W7 29.0(3) 4_656 4_656 ?
O27 Cs2 Cl 112.5(4) 4_656 3_566 ?
O27 Cs2 O21 100.3(5) 4_656 . ?
O27 Cs2 O30 43.7(5) 4_656 4_656 ?
O30 Cs2 W7 30.2(3) 4_656 4_656 ?
O30 Cs2 Cl 73.6(3) 4_656 3_566 ?
O30 Cs2 O21 140.0(4) 4_656 . ?
O38 Cs2 W7 78.2(4) 4_656 4_656 ?
O38 Cs2 Cl 143.9(4) 4_656 3_566 ?
O38 Cs2 O2 125.9(5) 4_656 . ?
O38 Cs2 O3 66.8(5) 4_656 . ?
O38 Cs2 O8 92.8(5) 4_656 . ?
O38 Cs2 O21 94.4(5) 4_656 . ?
O38 Cs2 O24 67.3(5) 4_656 . ?
O38 Cs2 O25 117.0(5) 4_656 . ?
O38 Cs2 O26 101.3(5) 4_656 4_656 ?
O38 Cs2 O27 50.7(5) 4_656 4_656 ?
O38 Cs2 O30 75.7(5) 4_656 4_656 ?
W9 Cs3 W6 49.10(3) 3_566 3_566 ?
W9 Cs3 O25 55.3(3) 3_566 3_566 ?
Cl Cs3 W6 119.7(2) 3_566 3_566 ?
Cl Cs3 W9 105.75(6) 3_566 3_566 ?
Cl Cs3 O25 94.2(4) 3_566 3_566 ?
Cl Cs3 O5W 158.5(4) 3_566 . ?
O2 Cs3 W6 139.6(3) . 3_566 ?
O2 Cs3 W9 155.1(3) . 3_566 ?
O2 Cs3 Cl 88.2(4) . 3_566 ?
O2 Cs3 O25 145.7(4) . 3_566 ?
O2 Cs3 O5W 86.0(5) . . ?
O7 Cs3 W6 164.8(4) . 3_566 ?
O7 Cs3 W9 117.0(4) . 3_566 ?
O7 Cs3 Cl 66.8(4) . 3_566 ?
O7 Cs3 O2 49.4(5) . . ?
O7 Cs3 O25 157.9(5) . 3_566 ?
O7 Cs3 O29 141.6(5) . 3_566 ?
O7 Cs3 O30 120.1(5) . 3_566 ?
O7 Cs3 O33 91.7(5) . 3_566 ?
O7 Cs3 O5W 122.4(5) . . ?
O22 Cs3 W6 89.5(4) . 3_566 ?
O22 Cs3 W9 135.5(4) . 3_566 ?
O22 Cs3 Cl 109.8(4) . 3_566 ?
O22 Cs3 O2 51.9(5) . . ?
O22 Cs3 O7 101.3(5) . . ?
O22 Cs3 O25 95.7(5) . 3_566 ?
O22 Cs3 O26 53.5(5) . . ?
O22 Cs3 O29 104.4(5) . 3_566 ?
O22 Cs3 O30 137.3(5) . 3_566 ?
O22 Cs3 O33 144.5(5) . 3_566 ?
O22 Cs3 O5W 51.3(5) . . ?
O25 Cs3 W6 25.7(3) 3_566 3_566 ?
O26 Cs3 W6 63.5(4) . 3_566 ?
O26 Cs3 W9 106.8(4) . 3_566 ?
O26 Cs3 Cl 83.2(5) . 3_566 ?
O26 Cs3 O2 95.0(5) . . ?
O26 Cs3 O7 131.7(5) . . ?
O26 Cs3 O25 51.6(5) . 3_566 ?
O26 Cs3 O29 86.7(5) . 3_566 ?
O26 Cs3 O30 88.6(5) . 3_566 ?
O26 Cs3 O33 133.9(5) . 3_566 ?
O26 Cs3 O5W 76.7(5) . . ?
O29 Cs3 W6 23.3(3) 3_566 3_566 ?
O29 Cs3 W9 31.0(3) 3_566 3_566 ?
O29 Cs3 Cl 127.5(4) 3_566 3_566 ?
O29 Cs3 O2 144.0(5) 3_566 . ?
O29 Cs3 O25 43.1(4) 3_566 3_566 ?
O29 Cs3 O30 48.2(5) 3_566 3_566 ?
O29 Cs3 O33 51.5(5) 3_566 3_566 ?
O29 Cs3 O5W 59.4(5) 3_566 . ?
O30 Cs3 W6 52.5(3) 3_566 3_566 ?
O30 Cs3 W9 30.1(3) 3_566 3_566 ?
O30 Cs3 Cl 80.1(3) 3_566 3_566 ?
O30 Cs3 O2 167.3(5) 3_566 . ?
O30 Cs3 O25 41.6(4) 3_566 3_566 ?
O30 Cs3 O33 50.5(5) 3_566 3_566 ?
O30 Cs3 O5W 106.7(5) 3_566 . ?
O33 Cs3 W6 73.5(3) 3_566 3_566 ?
O33 Cs3 W9 27.0(3) 3_566 3_566 ?
O33 Cs3 Cl 105.6(4) 3_566 3_566 ?
O33 Cs3 O2 129.8(5) 3_566 . ?
O33 Cs3 O25 82.3(4) 3_566 3_566 ?
O33 Cs3 O5W 94.0(5) 3_566 . ?
O5W Cs3 W6 57.0(3) . 3_566 ?
O5W Cs3 W9 87.6(4) . 3_566 ?
O5W Cs3 O25 79.3(4) . 3_566 ?
W1 Cs4 W1 119.9(5) 8_545 . ?
W1 Cs4 W4 49.01(6) 8_545 2_765 ?
W1 Cs4 W4 156.7(6) . 2_765 ?
W1 Cs4 W4 156.7(6) 8_545 . ?
W1 Cs4 W4 49.01(6) . . ?
W1 Cs4 Cs5 142.3(5) 8_545 . ?
W1 Cs4 Cs5 142.3(5) . 8_545 ?
W1 Cs4 Cs5 55.69(13) . . ?
W1 Cs4 Cs5 55.68(13) 8_545 8_545 ?
W1 Cs4 Cs7 62.7(3) 8_545 . ?
W1 Cs4 Cs7 62.7(3) . . ?
W1 Cs4 H1A 96.3 . . ?
W1 Cs4 H1A 96.3 8_545 . ?
W4 Cs4 W4 130.8(5) . 2_765 ?
W4 Cs4 Cs5 54.33(12) . . ?
W4 Cs4 Cs5 54.33(12) 2_765 8_545 ?
W4 Cs4 Cs5 147.1(5) 2_765 . ?
W4 Cs4 Cs5 147.1(5) . 8_545 ?
W4 Cs4 Cs7 111.7(3) . . ?
W4 Cs4 Cs7 111.7(3) 2_765 . ?
W4 Cs4 H1A 105.0 . . ?
W4 Cs4 H1A 105.0 2_765 . ?
Cs4 Cs4 W1 93.0(3) 2_765 . ?
Cs4 Cs4 W1 93.0(3) 2_765 8_545 ?
Cs4 Cs4 W4 69.6(3) 2_765 . ?
Cs4 Cs4 W4 69.6(3) 2_765 2_765 ?
Cs4 Cs4 Cs5 123.6(2) 2_765 . ?
Cs4 Cs4 Cs5 123.6(2) 2_765 8_545 ?
Cs4 Cs4 Cs7 119.6(2) 2_765 . ?
Cs4 Cs4 O5 111.5(5) 2_765 . ?
Cs4 Cs4 O5 111.5(5) 2_765 8_545 ?
Cs4 Cs4 O11 86.6(6) 2_765 8_545 ?
Cs4 Cs4 O11 86.6(6) 2_765 . ?
Cs4 Cs4 H1A 161.3 2_765 . ?
Cs5 Cs4 Cs5 103.0(4) . 8_545 ?
Cs5 Cs4 Cs7 88.6(3) . . ?
Cs5 Cs4 Cs7 88.6(3) 8_545 . ?
Cs5 Cs4 H1A 52.0 8_545 . ?
Cs5 Cs4 H1A 52.0 . . ?
Cs7 Cs4 H1A 79.1 . . ?
O5 Cs4 W1 24.4(3) . . ?
O5 Cs4 W1 101.6(6) . 8_545 ?
O5 Cs4 W1 101.6(6) 8_545 . ?
O5 Cs4 W1 24.4(3) 8_545 8_545 ?
O5 Cs4 W4 72.3(3) . . ?
O5 Cs4 W4 72.3(3) 8_545 2_765 ?
O5 Cs4 W4 149.8(6) . 2_765 ?
O5 Cs4 W4 149.8(6) 8_545 . ?
O5 Cs4 Cs5 119.5(6) . 8_545 ?
O5 Cs4 Cs5 119.5(6) 8_545 . ?
O5 Cs4 Cs5 59.2(4) 8_545 8_545 ?
O5 Cs4 Cs5 59.2(4) . . ?
O5 Cs4 Cs7 40.0(4) . . ?
O5 Cs4 Cs7 40.0(4) 8_545 . ?
O5 Cs4 O5 80.0(8) . 8_545 ?
O5 Cs4 H1A 82.5 8_545 . ?
O5 Cs4 H1A 82.5 . . ?
O11 Cs4 W1 28.7(4) . . ?
O11 Cs4 W1 28.7(4) 8_545 8_545 ?
O11 Cs4 W1 148.2(8) 8_545 . ?
O11 Cs4 W1 148.2(8) . 8_545 ?
O11 Cs4 W4 23.0(4) 8_545 2_765 ?
O11 Cs4 W4 153.4(8) 8_545 . ?
O11 Cs4 W4 153.4(8) . 2_765 ?
O11 Cs4 W4 23.0(4) . . ?
O11 Cs4 Cs5 42.5(4) 8_545 8_545 ?
O11 Cs4 Cs5 145.4(7) 8_545 . ?
O11 Cs4 Cs5 42.5(4) . . ?
O11 Cs4 Cs5 145.4(7) . 8_545 ?
O11 Cs4 Cs7 90.0(5) . . ?
O11 Cs4 Cs7 90.0(5) 8_545 . ?
O11 Cs4 O5 50.1(5) 8_545 8_545 ?
O11 Cs4 O5 129.8(8) 8_545 . ?
O11 Cs4 O5 50.1(5) . . ?
O11 Cs4 O5 129.8(8) . 8_545 ?
O11 Cs4 O11 172.1(11) 8_545 . ?
O11 Cs4 H1A 93.9 8_545 . ?
O11 Cs4 H1A 93.9 . . ?
W1 Cs5 H1B 93.4 . . ?
W2 Cs5 W1 52.73(8) . . ?
W2 Cs5 W4 76.25(11) . . ?
W2 Cs5 H1B 125.8 . . ?
W3 Cs5 W1 148.9(2) 3_565 . ?
W3 Cs5 W2 158.0(2) 3_565 . ?
W3 Cs5 W4 119.87(19) 3_565 . ?
W3 Cs5 W5 124.43(18) 3_565 . ?
W3 Cs5 H1B 63.4 3_565 . ?
W4 Cs5 W1 49.62(8) . . ?
W4 Cs5 H1B 115.8 . . ?
W5 Cs5 W1 76.28(10) . . ?
W5 Cs5 W2 50.40(8) . . ?
W5 Cs5 W4 54.28(9) . . ?
W5 Cs5 H1B 168.9 . . ?
O6 Cs5 W1 25.9(4) . . ?
O6 Cs5 W2 26.9(4) . . ?
O6 Cs5 W3 173.1(4) . 3_565 ?
O6 Cs5 W4 61.2(4) . . ?
O6 Cs5 W5 62.2(4) . . ?
O6 Cs5 O9 157.2(6) . 3_565 ?
O6 Cs5 O11 49.3(5) . . ?
O6 Cs5 O13 145.1(6) . 3_565 ?
O6 Cs5 O14 60.6(5) . . ?
O6 Cs5 H1B 109.7 . . ?
O9 Cs5 W1 137.1(5) 3_565 . ?
O9 Cs5 W2 155.3(4) 3_565 . ?
O9 Cs5 W3 24.9(4) 3_565 3_565 ?
O9 Cs5 W4 96.0(4) 3_565 . ?
O9 Cs5 W5 106.0(4) 3_565 . ?
O9 Cs5 O11 109.9(6) 3_565 . ?
O9 Cs5 O13 54.9(5) 3_565 3_565 ?
O9 Cs5 O14 99.3(5) 3_565 . ?
O9 Cs5 H1B 78.8 3_565 . ?
O11 Cs5 W1 28.4(3) . . ?
O11 Cs5 W2 72.9(4) . . ?
O11 Cs5 W3 128.4(4) . 3_565 ?
O11 Cs5 W4 25.9(3) . . ?
O11 Cs5 W5 72.7(4) . . ?
O11 Cs5 O14 48.3(5) . . ?
O11 Cs5 H1B 96.3 . . ?
O12 Cs5 W1 72.4(4) . . ?
O12 Cs5 W2 28.6(4) . . ?
O12 Cs5 W3 136.9(4) . 3_565 ?
O12 Cs5 W4 72.1(4) . . ?
O12 Cs5 W5 25.9(4) . . ?
O12 Cs5 O6 49.9(5) . . ?
O12 Cs5 O9 126.7(6) . 3_565 ?
O12 Cs5 O11 81.7(5) . . ?
O12 Cs5 O13 140.7(6) . 3_565 ?
O12 Cs5 O14 49.5(5) . . ?
O12 Cs5 H1B 153.7 . . ?
O13 Cs5 W1 137.5(4) 3_565 . ?
O13 Cs5 W2 139.1(5) 3_565 . ?
O13 Cs5 W3 30.3(4) 3_565 3_565 ?
O13 Cs5 W4 144.0(5) 3_565 . ?
O13 Cs5 W5 146.0(4) 3_565 . ?
O13 Cs5 O11 137.3(6) 3_565 . ?
O13 Cs5 O14 154.1(6) 3_565 . ?
O13 Cs5 H1B 44.7 3_565 . ?
O14 Cs5 W1 62.2(4) . . ?
O14 Cs5 W2 63.5(3) . . ?
O14 Cs5 W3 123.7(4) . 3_565 ?
O14 Cs5 W4 26.3(3) . . ?
O14 Cs5 W5 28.2(3) . . ?
O14 Cs5 H1B 142.1 . . ?
O4W Cs5 W1 71.0(7) . . ?
O4W Cs5 W2 78.4(7) . . ?
O4W Cs5 W3 103.1(7) . 3_565 ?
O4W Cs5 W4 119.1(7) . . ?
O4W Cs5 W5 128.8(7) . . ?
O4W Cs5 O6 71.6(7) . . ?
O4W Cs5 O9 124.9(8) . 3_565 ?
O4W Cs5 O11 93.6(8) . . ?
O4W Cs5 O12 105.0(8) . . ?
O4W Cs5 O13 73.7(8) . 3_565 ?
O4W Cs5 O14 131.3(8) . . ?
O4W Cs5 H1B 48.8 . . ?
W8 Cs6 W8 126.56(13) . 8_545 ?
W8 Cs6 W8 126.56(13) 2_765 7_665 ?
W8 Cs6 W8 159.3(3) 8_545 7_665 ?
W8 Cs6 W8 159.3(3) . 2_765 ?
W8 Cs6 W8 48.66(4) . 7_665 ?
W8 Cs6 W8 48.66(4) 8_545 2_765 ?
W8 Cs6 Cs1 54.91(12) 2_765 8_545 ?
W8 Cs6 Cs1 54.91(12) 8_545 2_765 ?
W8 Cs6 Cs1 104.9(2) . 8_545 ?
W8 Cs6 Cs1 104.9(2) . 2_765 ?
W8 Cs6 Cs1 54.91(12) 8_545 8_545 ?
W8 Cs6 Cs1 104.9(2) 7_665 2_765 ?
W8 Cs6 Cs1 104.9(2) 7_665 8_545 ?
W8 Cs6 Cs1 54.91(12) 2_765 2_765 ?
Cs1 Cs6 Cs1 0.00(4) 8_545 2_765 ?
O28 Cs6 W8 22.1(3) 8_545 8_545 ?
O28 Cs6 W8 111.0(4) 7_665 2_765 ?
O28 Cs6 W8 57.0(4) 7_665 . ?
O28 Cs6 W8 137.8(5) 7_665 8_545 ?
O28 Cs6 W8 57.0(4) 8_545 2_765 ?
O28 Cs6 W8 137.8(5) . 2_765 ?
O28 Cs6 W8 111.0(4) . 8_545 ?
O28 Cs6 W8 22.1(3) 2_765 2_765 ?
O28 Cs6 W8 137.8(5) 8_545 7_665 ?
O28 Cs6 W8 137.8(5) 2_765 . ?
O28 Cs6 W8 22.1(3) 7_665 7_665 ?
O28 Cs6 W8 57.0(4) 2_765 8_545 ?
O28 Cs6 W8 111.0(4) 2_765 7_665 ?
O28 Cs6 W8 57.0(4) . 7_665 ?
O28 Cs6 W8 111.0(4) 8_545 . ?
O28 Cs6 W8 22.1(3) . . ?
O28 Cs6 Cs1 82.9(4) . 8_545 ?
O28 Cs6 Cs1 82.9(4) . 2_765 ?
O28 Cs6 Cs1 82.9(4) 7_665 2_765 ?
O28 Cs6 Cs1 37.6(4) 8_545 8_545 ?
O28 Cs6 Cs1 37.6(4) 8_545 2_765 ?
O28 Cs6 Cs1 82.9(4) 7_665 8_545 ?
O28 Cs6 Cs1 37.6(4) 2_765 8_545 ?
O28 Cs6 Cs1 37.6(4) 2_765 2_765 ?
O28 Cs6 O28 117.7(8) 8_545 7_665 ?
O28 Cs6 O28 55.2(8) . 7_665 ?
O28 Cs6 O28 92.0(7) . 8_545 ?
O28 Cs6 O28 117.7(8) . 2_765 ?
O28 Cs6 O28 55.2(8) 8_545 2_765 ?
O28 Cs6 O28 92.0(7) 7_665 2_765 ?
O28 Cs6 O34 139.1(5) 2_765 . ?
O28 Cs6 O34 139.1(5) 8_545 . ?
O28 Cs6 O34 47.2(5) 2_765 2_765 ?
O28 Cs6 O34 47.2(5) 8_545 2_765 ?
O28 Cs6 O34 47.2(5) 7_665 . ?
O28 Cs6 O34 139.1(5) 7_665 2_765 ?
O28 Cs6 O34 139.1(5) . 2_765 ?
O28 Cs6 O34 47.2(5) . . ?
O34 Cs6 W8 154.71(15) . 2_765 ?
O34 Cs6 W8 28.7(2) . . ?
O34 Cs6 W8 154.71(15) 2_765 7_665 ?
O34 Cs6 W8 28.7(2) . 7_665 ?
O34 Cs6 W8 154.71(15) 2_765 . ?
O34 Cs6 W8 28.7(2) 2_765 2_765 ?
O34 Cs6 W8 28.7(2) 2_765 8_545 ?
O34 Cs6 W8 154.71(15) . 8_545 ?
O34 Cs6 Cs1 122.0(5) . 8_545 ?
O34 Cs6 Cs1 66.5(5) 2_765 2_765 ?
O34 Cs6 Cs1 122.0(5) . 2_765 ?
O34 Cs6 Cs1 66.5(5) 2_765 8_545 ?
O34 Cs6 O34 171.5(10) . 2_765 ?
W6 Cs7 W6 51.69(5) 3_566 5_646 ?
W6 Cs7 W9 73.00(5) 3_566 5_646 ?
W6 Cs7 W9 47.90(4) 5_646 5_646 ?
O5 Cs7 W6 110.2(4) . 3_566 ?
O5 Cs7 W6 161.2(4) . 5_646 ?
O5 Cs7 W6 110.2(4) 8_545 5_646 ?
O5 Cs7 W6 161.2(4) 8_545 3_566 ?
O5 Cs7 W9 90.9(4) 8_545 5_646 ?
O5 Cs7 W9 127.8(4) . 5_646 ?
O5 Cs7 O5 87.2(7) 8_545 . ?
O5 Cs7 O23 136.2(4) . 3_566 ?
O5 Cs7 O23 136.2(4) 8_545 3_566 ?
O5 Cs7 O32 108.8(5) 8_545 3_566 ?
O5 Cs7 O32 108.8(5) . 3_566 ?
O23 Cs7 W6 25.96(5) 3_566 5_646 ?
O23 Cs7 W6 25.96(5) 3_566 3_566 ?
O23 Cs7 W9 59.9(4) 3_566 5_646 ?
O23 Cs7 O32 58.5(6) 3_566 3_566 ?
O29 Cs7 W6 26.6(3) 3_566 3_566 ?
O29 Cs7 W6 26.6(3) 5_646 5_646 ?
O29 Cs7 W6 69.7(3) 5_646 3_566 ?
O29 Cs7 W6 69.7(3) 3_566 5_646 ?
O29 Cs7 W9 68.9(3) 3_566 5_646 ?
O29 Cs7 W9 25.4(3) 5_646 5_646 ?
O29 Cs7 O5 91.6(5) 5_646 8_545 ?
O29 Cs7 O5 91.6(5) 3_566 . ?
O29 Cs7 O5 153.2(5) 5_646 . ?
O29 Cs7 O5 153.2(5) 3_566 8_545 ?
O29 Cs7 O23 47.7(4) 3_566 3_566 ?
O29 Cs7 O23 47.7(4) 5_646 3_566 ?
O29 Cs7 O29 77.6(7) 5_646 3_566 ?
O29 Cs7 O32 46.6(4) 5_646 3_566 ?
O29 Cs7 O32 46.6(4) 3_566 3_566 ?
O32 Cs7 W6 59.7(4) 3_566 3_566 ?
O32 Cs7 W6 59.7(4) 3_566 5_646 ?
O32 Cs7 W9 25.80(4) 3_566 5_646 ?
O40 Cs7 W6 77.7(6) . 3_566 ?
O40 Cs7 W6 77.7(6) . 5_646 ?
O40 Cs7 W9 125.3(5) . 5_646 ?
O40 Cs7 O5 105.3(6) . 8_545 ?
O40 Cs7 O5 105.3(6) . . ?
O40 Cs7 O23 73.7(8) . 3_566 ?
O40 Cs7 O29 100.9(6) . 5_646 ?
O40 Cs7 O29 100.9(6) . 3_566 ?
O40 Cs7 O32 132.3(8) . 3_566 ?
O40 Cs7 O5W 61.9(4) . 8_545 ?
O40 Cs7 O5W 61.9(4) . . ?
O5W Cs7 W6 106.9(4) 8_545 3_566 ?
O5W Cs7 W6 106.9(4) . 5_646 ?
O5W Cs7 W6 61.4(4) 8_545 5_646 ?
O5W Cs7 W6 61.4(4) . 3_566 ?
O5W Cs7 W9 83.9(4) 8_545 5_646 ?
O5W Cs7 W9 131.3(4) . 5_646 ?
O5W Cs7 O5 136.7(5) . 8_545 ?
O5W Cs7 O5 60.7(5) . . ?
O5W Cs7 O5 60.7(5) 8_545 8_545 ?
O5W Cs7 O5 136.7(5) 8_545 . ?
O5W Cs7 O23 82.8(4) . 3_566 ?
O5W Cs7 O23 82.8(4) 8_545 3_566 ?
O5W Cs7 O29 62.7(5) 8_545 5_646 ?
O5W Cs7 O29 130.3(5) . 5_646 ?
O5W Cs7 O29 62.7(5) . 3_566 ?
O5W Cs7 O29 130.3(5) 8_545 3_566 ?
O5W Cs7 O32 108.8(4) . 3_566 ?
O5W Cs7 O32 108.8(4) 8_545 3_566 ?
O5W Cs7 O5W 123.8(8) . 8_545 ?
O3 Ni1 O3 87.5(12) . 7_665 ?
O3 Ni1 O18 89.1(7) 7_665 . ?
O3 Ni1 O18 89.1(7) . . ?
O3 Ni1 O21 170.9(8) . 7_665 ?
O3 Ni1 O21 91.9(8) . . ?
O3 Ni1 O21 170.9(8) 7_665 . ?
O3 Ni1 O21 91.9(8) 7_665 7_665 ?
O3 Ni1 O1W 87.6(8) 7_665 . ?
O3 Ni1 O1W 87.6(8) . . ?
O21 Ni1 O18 81.8(7) . . ?
O21 Ni1 O18 81.8(7) 7_665 . ?
O21 Ni1 O21 87.3(11) 7_665 . ?
O21 Ni1 O1W 101.5(8) 7_665 . ?
O21 Ni1 O1W 101.5(8) . . ?
O1W Ni1 O18 175.4(11) . . ?
Cs1 Ni2 Cs2 159.36(9) 7_665 . ?
O1 Ni2 Cs1 46.1(5) . 7_665 ?
O1 Ni2 Cs2 129.9(6) . . ?
O1 Ni2 O18 90.5(9) . . ?
O1 Ni2 O21 175.0(8) . . ?
O1 Ni2 O35 91.0(9) . . ?
O2 Ni2 Cs1 130.6(6) . 7_665 ?
O2 Ni2 Cs2 44.8(6) . . ?
O2 Ni2 O1 86.5(8) . . ?
O2 Ni2 O18 93.1(7) . . ?
O2 Ni2 O21 93.3(8) . . ?
O2 Ni2 O35 176.5(9) . . ?
O18 Ni2 Cs1 99.3(6) . 7_665 ?
O18 Ni2 Cs2 101.0(6) . . ?
O21 Ni2 Cs1 135.2(5) . 7_665 ?
O21 Ni2 Cs2 51.1(5) . . ?
O21 Ni2 O18 84.5(9) . . ?
O21 Ni2 O35 89.0(9) . . ?
O22 Ni2 Cs1 78.2(6) . 7_665 ?
O22 Ni2 Cs2 81.5(6) . . ?
O22 Ni2 O1 87.7(8) . . ?
O22 Ni2 O2 88.6(8) . . ?
O22 Ni2 O18 177.5(9) . . ?
O22 Ni2 O21 97.3(8) . . ?
O22 Ni2 O35 93.7(8) . . ?
O35 Ni2 Cs1 47.6(7) . 7_665 ?
O35 Ni2 Cs2 138.2(7) . . ?
O35 Ni2 O18 84.6(7) . . ?
O31 Ni3 O31 85.2(10) . 7_665 ?
O31 Ni3 O34 74.7(7) . . ?
O31 Ni3 O34 74.7(7) 7_665 . ?
O2W Ni3 O31 98.5(8) . 7_665 ?
O2W Ni3 O31 98.5(8) . . ?
O2W Ni3 O34 170.5(11) . . ?
O2W Ni3 O3W 91.2(9) . 7_665 ?
O2W Ni3 O3W 91.2(9) . . ?
O3W Ni3 O31 90.2(8) 7_665 7_665 ?
O3W Ni3 O31 90.2(8) . . ?
O3W Ni3 O31 169.8(9) 7_665 . ?
O3W Ni3 O31 169.8(9) . 7_665 ?
O3W Ni3 O34 95.3(8) 7_665 . ?
O3W Ni3 O34 95.3(8) . . ?
O3W Ni3 O3W 92.9(13) 7_665 . ?
Cs2 Cl Cs2 179.3(5) 4_656 3_566 ?
Cs3 Cl Cs2 95.47(5) 4_656 3_566 ?
Cs3 Cl Cs2 95.47(5) 3_566 4_656 ?
Cs3 Cl Cs2 84.48(5) 3_566 3_566 ?
Cs3 Cl Cs2 84.48(5) 4_656 4_656 ?
Cs3 Cl Cs3 171.2(6) 3_566 4_656 ?
Na1 Cl Cs2 89.7(3) . 3_566 ?
Na1 Cl Cs2 89.7(3) . 4_656 ?
Na1 Cl Cs3 85.6(3) . 3_566 ?
Na1 Cl Cs3 85.6(3) . 4_656 ?
O18 P1 O19 110.5(15) . . ?
O18 P1 O20 111.4(10) . . ?
O18 P1 O20 111.4(9) . 7_665 ?
O20 P1 O19 108.3(9) . . ?
O20 P1 O19 108.3(9) 7_665 . ?
O20 P1 O20 107.0(15) . 7_665 ?
P2 P2 Cs1 0(10) 7_665 7_665 ?
P2 P2 O35 0(10) 7_665 . ?
P2 P2 O36 0(10) 7_665 . ?
P2 P2 O36 0(10) 7_665 7_665 ?
P2 P2 O37 0(10) 7_665 . ?
O35 P2 Cs1 57.0(10) . 7_665 ?
O35 P2 O36 110.4(9) . . ?
O35 P2 O36 110.4(9) . 7_665 ?
O36 P2 Cs1 127.0(8) 7_665 7_665 ?
O36 P2 Cs1 127.0(8) . 7_665 ?
O36 P2 O36 105.9(15) 7_665 . ?
O37 P2 Cs1 55.6(10) . 7_665 ?
O37 P2 O35 112.6(15) . . ?
O37 P2 O36 108.7(9) . 7_665 ?
O37 P2 O36 108.7(9) . . ?
Cs2 Na1 Cs2 101.77(5) . 2_665 ?
Cs3 Na1 Cs2 78.46(4) 3_566 2_665 ?
Cs3 Na1 Cs2 70.08(4) . 2_665 ?
Cs3 Na1 Cs2 175.73(4) 4_656 2_665 ?
Cs3 Na1 Cs2 175.72(4) 3_566 . ?
Cs3 Na1 Cs2 62.85(4) 2_665 2_665 ?
Cs3 Na1 Cs2 78.46(4) 4_656 . ?
Cs3 Na1 Cs2 70.08(4) 2_665 . ?
Cs3 Na1 Cs2 62.85(4) . . ?
Cs3 Na1 Cs3 113.52(3) 4_656 . ?
Cs3 Na1 Cs3 101.65(6) 4_656 3_566 ?
Cs3 Na1 Cs3 113.52(3) 4_656 2_665 ?
Cs3 Na1 Cs3 101.65(6) 2_665 . ?
Cs3 Na1 Cs3 113.52(3) 2_665 3_566 ?
Cs3 Na1 Cs3 113.52(3) 3_566 . ?
Cl Na1 Cs2 129.12(3) . . ?
Cl Na1 Cs2 129.12(3) . 2_665 ?
Cl Na1 Cs2 50.88(3) 3_566 . ?
Cl Na1 Cs2 50.88(3) 3_566 2_665 ?
Cl Na1 Cs3 129.18(3) 3_566 4_656 ?
Cl Na1 Cs3 129.18(3) 3_566 3_566 ?
Cl Na1 Cs3 50.82(3) 3_566 . ?
Cl Na1 Cs3 129.18(3) . 2_665 ?
Cl Na1 Cs3 129.18(3) . . ?
Cl Na1 Cs3 50.82(3) 3_566 2_665 ?
Cl Na1 Cs3 50.82(3) . 3_566 ?
Cl Na1 Cs3 50.82(3) . 4_656 ?
Cl Na1 Cl 180.0 . 3_566 ?
O26 Na1 Cs2 41.2(4) 3_566 2_665 ?
O26 Na1 Cs2 107.5(4) 2_665 . ?
O26 Na1 Cs2 41.2(4) 4_656 . ?
O26 Na1 Cs2 134.2(4) 4_656 2_665 ?
O26 Na1 Cs2 107.5(4) . 2_665 ?
O26 Na1 Cs2 75.7(4) 2_665 2_665 ?
O26 Na1 Cs2 75.7(4) . . ?
O26 Na1 Cs2 134.2(4) 3_566 . ?
O26 Na1 Cs3 140.8(4) 2_665 . ?
O26 Na1 Cs3 140.8(4) 4_656 3_566 ?
O26 Na1 Cs3 100.1(4) 2_665 4_656 ?
O26 Na1 Cs3 76.7(4) 3_566 . ?
O26 Na1 Cs3 76.7(4) 4_656 2_665 ?
O26 Na1 Cs3 100.1(4) 4_656 . ?
O26 Na1 Cs3 43.9(4) 4_656 4_656 ?
O26 Na1 Cs3 140.8(4) . 2_665 ?
O26 Na1 Cs3 100.1(4) 3_566 2_665 ?
O26 Na1 Cs3 43.9(4) 2_665 2_665 ?
O26 Na1 Cs3 76.7(4) . 4_656 ?
O26 Na1 Cs3 100.1(4) . 3_566 ?
O26 Na1 Cs3 140.8(4) 3_566 4_656 ?
O26 Na1 Cs3 76.7(4) 2_665 3_566 ?
O26 Na1 Cs3 43.9(4) . . ?
O26 Na1 Cs3 43.9(4) 3_566 3_566 ?
O26 Na1 Cl 92.5(4) . 3_566 ?
O26 Na1 Cl 92.5(4) 4_656 . ?
O26 Na1 Cl 92.5(4) 3_566 . ?
O26 Na1 Cl 92.5(4) 2_665 3_566 ?
O26 Na1 Cl 87.5(4) 2_665 . ?
O26 Na1 Cl 87.5(4) 3_566 3_566 ?
O26 Na1 Cl 87.5(4) 4_656 3_566 ?
O26 Na1 Cl 87.5(4) . . ?
O26 Na1 O26 90.11(3) . 3_566 ?
O26 Na1 O26 175.0(7) . 2_665 ?
O26 Na1 O26 90.11(4) 2_665 3_566 ?
O26 Na1 O26 90.11(3) 2_665 4_656 ?
O26 Na1 O26 90.11(3) . 4_656 ?
O26 Na1 O26 175.0(7) 3_566 4_656 ?
W1 O1 Cs1 105.3(8) . . ?
W1 O1 Cs1 105.3(8) . 7_665 ?
W1 O1 Ni2 143.9(11) . . ?
Cs1 O1 Cs1 0.00(14) 7_665 . ?
Ni2 O1 Cs1 107.2(7) . 7_665 ?
Ni2 O1 Cs1 107.2(7) . . ?
W2 O2 Cs2 101.6(8) . . ?
W2 O2 Cs3 95.0(7) . . ?
W2 O2 Ni2 143.4(11) . . ?
Cs2 O2 Cs3 95.3(5) . . ?
Ni2 O2 Cs2 109.4(7) . . ?
Ni2 O2 Cs3 100.8(7) . . ?
W3 O3 Cs2 102.0(8) . . ?
W3 O3 Ni1 146.1(12) . . ?
Ni1 O3 Cs2 109.3(7) . . ?
W1 O4 W1 125.3(15) . 7_665 ?
W1 O4 Cs1 99.7(8) . 7_665 ?
W1 O4 Cs1 99.7(8) 7_665 7_665 ?
W1 O4 Cs1 99.7(8) 7_665 . ?
W1 O4 Cs1 99.7(8) . . ?
Cs1 O4 Cs1 0.00(10) . 7_665 ?
W1 O5 Cs4 97.5(8) . . ?
W1 O5 Cs7 150.5(10) . . ?
Cs7 O5 Cs4 96.4(6) . . ?
W1 O6 W2 143.9(11) . . ?
W1 O6 Cs5 109.5(8) . . ?
W2 O6 Cs5 106.3(8) . . ?
W2 O7 Cs3 103.6(8) . . ?
W2 O8 W3 122.9(10) . . ?
W2 O8 Cs2 99.7(7) . . ?
W3 O8 Cs2 101.8(7) . . ?
W3 O9 Cs5 106.8(9) . 4_655 ?
W3 O10 W3 142.8(15) 7_665 . ?
W1 O11 Cs4 104.0(8) . . ?
W1 O11 Cs5 102.6(8) . . ?
W4 O11 W1 126.2(10) . . ?
W4 O11 Cs4 116.7(9) . . ?
W4 O11 Cs5 105.5(8) . . ?
Cs4 O11 Cs5 96.9(7) . . ?
W2 O12 Cs5 104.4(8) . . ?
W5 O12 W2 126.5(10) . . ?
W5 O12 Cs5 107.7(8) . . ?
W3 O13 Cs5 98.8(7) . 4_655 ?
W5 O13 W3 126.9(11) . . ?
W5 O13 Cs5 130.7(9) . 4_655 ?
W4 O14 W5 153.5(11) . . ?
W4 O14 Cs5 104.3(7) . . ?
W5 O14 Cs5 99.8(7) . . ?
W5 O15 W5 151.9(15) 7_665 . ?
Ni2 O18 Ni1 92.1(8) 7_665 . ?
Ni2 O18 Ni1 92.1(8) . . ?
Ni2 O18 Ni2 93.2(10) 7_665 . ?
P1 O18 Ni1 122.2(15) . . ?
P1 O18 Ni2 124.1(9) . . ?
P1 O18 Ni2 124.1(9) . 7_665 ?
W1 O19 W1 90.3(9) 7_665 . ?
P1 O19 W1 125.0(8) . . ?
P1 O19 W1 125.0(8) . 7_665 ?
W2 O20 W3 89.9(6) . . ?
P1 O20 W2 124.9(10) . . ?
P1 O20 W3 125.8(10) . . ?
W6 O21 Cs2 87.0(7) . . ?
W6 O21 Ni1 122.5(10) . . ?
W6 O21 Ni2 132.2(10) . . ?
Ni1 O21 Cs2 103.3(7) . . ?
Ni1 O21 Ni2 101.5(8) . . ?
Ni2 O21 Cs2 101.2(7) . . ?
W7 O22 Cs3 102.4(8) . . ?
W7 O22 Ni2 135.7(11) . . ?
Ni2 O22 Cs3 112.3(8) . . ?
W6 O23 W6 149.2(15) 7_665 . ?
W6 O23 Cs7 104.5(7) . 4_656 ?
W6 O23 Cs7 104.5(7) 7_665 4_656 ?
W6 O24 Cs2 99.2(8) . . ?
W6 O25 Cs2 88.5(6) . . ?
W6 O25 Cs3 95.2(7) . 4_656 ?
W7 O25 W6 122.3(10) . . ?
W7 O25 Cs2 131.4(8) . . ?
W7 O25 Cs3 103.2(7) . 4_656 ?
Cs2 O25 Cs3 110.9(5) . 4_656 ?
W7 O26 Cs2 98.1(8) . 3_566 ?
W7 O26 Cs3 101.1(8) . . ?
W7 O26 Na1 131.5(9) . . ?
Cs3 O26 Cs2 135.4(6) . 3_566 ?
Na1 O26 Cs2 102.2(5) . 3_566 ?
Na1 O26 Cs3 94.5(6) . . ?
W7 O27 Cs2 90.9(7) . 3_566 ?
W8 O27 W7 153.4(11) . . ?
W8 O27 Cs2 97.2(7) . 3_566 ?
W8 O28 Cs1 121.9(10) . 7_665 ?
W8 O28 Cs1 121.9(10) . . ?
W8 O28 Cs6 111.9(9) . . ?
Cs1 O28 Cs1 0.00(7) 7_665 . ?
Cs6 O28 Cs1 105.0(6) . 7_665 ?
Cs6 O28 Cs1 105.0(6) . . ?
W6 O29 Cs3 117.3(8) . 4_656 ?
W6 O29 Cs7 105.8(7) . 4_656 ?
W9 O29 W6 123.9(10) . . ?
W9 O29 Cs3 92.4(7) . 4_656 ?
W9 O29 Cs7 109.5(7) . 4_656 ?
Cs3 O29 Cs7 106.5(5) 4_656 4_656 ?
W7 O30 Cs2 88.8(6) . 3_566 ?
W7 O30 Cs3 122.2(8) . 4_656 ?
W9 O30 W7 121.2(9) . . ?
W9 O30 Cs2 129.8(8) . 3_566 ?
W9 O30 Cs3 90.3(7) . 4_656 ?
Cs3 O30 Cs2 107.1(5) 4_656 3_566 ?
W9 O31 W8 139.3(10) . . ?
W9 O31 Ni3 120.6(9) . . ?
Ni3 O31 W8 98.7(8) . . ?
W9 O32 W9 153.4(16) . 7_665 ?
W9 O32 Cs7 102.4(8) . 4_656 ?
W9 O32 Cs7 102.4(8) 7_665 4_656 ?
W9 O33 Cs3 92.0(7) . 4_656 ?
W8 O34 W8 117.7(14) . 7_665 ?
W8 O34 Cs6 94.6(8) 7_665 . ?
W8 O34 Cs6 94.6(8) . . ?
W8 O34 Ni3 103.5(9) . . ?
W8 O34 Ni3 103.5(9) 7_665 . ?
Ni3 O34 Cs6 144.2(12) . . ?
Cs1 O35 Cs1 0.00(15) 7_665 . ?
Ni2 O35 Cs1 104.8(8) 7_665 7_665 ?
Ni2 O35 Cs1 104.8(8) 7_665 . ?
Ni2 O35 Cs1 104.8(8) . . ?
Ni2 O35 Cs1 104.8(8) . 7_665 ?
Ni2 O35 Ni2 97.7(11) . 7_665 ?
P2 O35 Cs1 100.0(12) 7_665 7_665 ?
P2 O35 Cs1 100.0(12) . . ?
P2 O35 Cs1 100.0(12) . 7_665 ?
P2 O35 Cs1 100.0(12) 7_665 . ?
P2 O35 Ni2 123.5(8) 7_665 . ?
P2 O35 Ni2 123.5(8) . 7_665 ?
P2 O35 Ni2 123.5(8) 7_665 7_665 ?
P2 O35 Ni2 123.5(8) . . ?
P2 O35 P2 0.0(5) 7_665 . ?
W6 O36 W7 87.8(6) . . ?
W6 O36 W9 91.4(6) . . ?
W9 O36 W7 87.6(6) . . ?
P2 O36 W6 126.2(11) 7_665 . ?
P2 O36 W6 126.2(11) . . ?
P2 O36 W7 125.3(11) 7_665 . ?
P2 O36 W7 125.3(11) . . ?
P2 O36 W9 126.5(10) . . ?
P2 O36 W9 126.5(10) 7_665 . ?
P2 O36 P2 0.0(7) 7_665 . ?
W8 O37 W8 91.5(9) 7_665 . ?
W8 O37 Cs1 97.7(8) 7_665 7_665 ?
W8 O37 Cs1 97.7(8) . . ?
W8 O37 Cs1 97.7(8) 7_665 . ?
W8 O37 Cs1 97.7(8) . 7_665 ?
Cs1 O37 Cs1 0.00(13) . 7_665 ?
P2 O37 W8 129.9(8) 7_665 7_665 ?
P2 O37 W8 129.9(8) . . ?
P2 O37 W8 129.9(8) . 7_665 ?
P2 O37 W8 129.9(8) 7_665 . ?
P2 O37 Cs1 102.1(12) 7_665 7_665 ?
P2 O37 Cs1 102.1(12) 7_665 . ?
P2 O37 Cs1 102.1(12) . . ?
P2 O37 Cs1 102.1(12) . 7_665 ?
P2 O37 P2 0.0(7) 7_665 . ?
W8 O38 Cs2 109.5(9) . 3_566 ?
Cs5 N1 H1A 76.1 8_545 . ?
Cs5 N1 H1B 157.5 8_545 . ?
Cs5 N1 H1C 49.2 8_545 . ?
Cs5 N1 H1D 85.3(8) 8_545 . ?
N1 N1 H1A 0.0 8_545 . ?
N1 N1 H1B 0.0 8_545 . ?
N1 N1 H1C 0.0 8_545 . ?
H1A N1 H1B 109.0 . . ?
H1A N1 H1C 109.3 . . ?
H1A N1 H1D 98.0 . . ?
H1B N1 H1C 109.9 . . ?
H1B N1 H1D 114.8 . . ?
H1C N1 H1D 115.1 . . ?
Cs1 O40 Cs1 88.8(8) 7_665 2_765 ?
Cs1 O40 Cs1 88.8(8) 7_665 8_545 ?
Cs1 O40 Cs1 88.8(8) . 2_765 ?
Cs1 O40 Cs1 88.8(8) . 8_545 ?
Cs1 O40 Cs1 0.00(16) 2_765 8_545 ?
Cs1 O40 Cs1 0.00(16) 7_665 . ?
Cs7 O40 Cs1 96.1(7) . 7_665 ?
Cs7 O40 Cs1 96.1(7) . . ?
Cs7 O40 Cs1 96.1(7) . 2_765 ?
Cs7 O40 Cs1 96.1(7) . 8_545 ?
Cs1 O5W Cs1 0.00(15) 7_665 . ?
Cs1 O5W Cs3 142.5(7) 7_665 . ?
Cs1 O5W Cs3 142.5(7) . . ?
Cs1 O5W Cs7 100.6(6) 7_665 . ?
Cs1 O5W Cs7 100.6(6) . . ?
Cs7 O5W Cs3 100.3(6) . . ?

loop_
_geom_bond_atom_site_label_1
_geom_bond_atom_site_label_2
_geom_bond_distance
_geom_bond_site_symmetry_2
_geom_bond_publ_flag
W1 Cs4 4.086(11) . ?
W1 Cs5 4.151(7) . ?
W1 O1 1.756(19) . ?
W1 O4 1.922(13) . ?
W1 O5 1.70(2) . ?
W1 O6 1.921(19) . ?
W1 O11 2.021(19) . ?
W1 O19 2.408(18) . ?
W2 Cs2 4.029(2) . ?
W2 Cs5 4.074(7) . ?
W2 O2 1.772(19) . ?
W2 O6 1.922(19) . ?
W2 O7 1.71(2) . ?
W2 O8 1.94(2) . ?
W2 O12 2.014(18) . ?
W2 O20 2.418(19) . ?
W3 Cs2 4.087(2) . ?
W3 Cs5 3.982(6) 4_655 ?
W3 O3 1.76(2) . ?
W3 O8 1.95(2) . ?
W3 O9 1.75(2) . ?
W3 O10 1.925(9) . ?
W3 O13 2.04(2) . ?
W3 O20 2.419(18) . ?
W4 Cs4 4.278(9) 2_765 ?
W4 Cs4 4.278(9) . ?
W4 Cs5 4.127(7) . ?
W4 Cs5 4.127(7) 7_665 ?
W4 O11 1.87(2) . ?
W4 O11 1.87(2) 7_665 ?
W4 O14 1.888(19) . ?
W4 O14 1.888(19) 7_665 ?
W4 O17 1.68(3) . ?
W5 Cs5 4.045(7) . ?
W5 O12 1.856(19) . ?
W5 O13 1.85(2) . ?
W5 O14 1.942(19) . ?
W5 O15 1.926(7) . ?
W5 O16 1.700(19) . ?
W6 Cs3 4.404(2) 4_656 ?
W6 Cs7 4.202(3) 4_656 ?
W6 O21 1.842(18) . ?
W6 O23 1.900(7) . ?
W6 O24 1.70(2) . ?
W6 O25 1.920(19) . ?
W6 O29 1.958(19) . ?
W6 O36 2.387(19) . ?
W7 Cs2 3.930(2) 3_566 ?
W7 O22 1.80(2) . ?
W7 O25 1.905(19) . ?
W7 O26 1.746(19) . ?
W7 O27 1.90(2) . ?
W7 O30 1.978(18) . ?
W7 O36 2.445(19) . ?
W8 Cs2 4.107(3) 3_566 ?
W8 Cs6 4.122(3) . ?
W8 O27 1.901(19) . ?
W8 O28 1.670(18) . ?
W8 O31 2.148(19) . ?
W8 O34 1.984(14) . ?
W8 O37 2.371(19) . ?
W8 O38 1.74(2) . ?
W9 Cs3 3.770(2) 4_656 ?
W9 Cs7 4.283(3) 4_656 ?
W9 O29 1.945(19) . ?
W9 O30 1.891(19) . ?
W9 O31 1.891(19) . ?
W9 O32 1.908(6) . ?
W9 O33 1.715(19) . ?
W9 O36 2.428(18) . ?
Cs1 Cs1 0.000(8) 7_665 ?
Cs1 O1 3.30(2) 7_665 ?
Cs1 O1 3.30(2) . ?
Cs1 O4 3.35(3) . ?
Cs1 O28 3.20(2) 7_665 ?
Cs1 O28 3.20(2) . ?
Cs1 O35 3.34(3) . ?
Cs1 O37 3.31(3) . ?
Cs1 O40 3.38(2) 2_765 ?
Cs1 O40 3.38(2) . ?
Cs1 O5W 3.08(2) . ?
Cs1 O5W 3.08(2) 7_665 ?
Cs2 Cl 3.784(2) 3_566 ?
Cs2 O2 3.28(2) . ?
Cs2 O3 3.34(2) . ?
Cs2 O8 3.22(2) . ?
Cs2 O21 3.49(2) . ?
Cs2 O24 3.20(2) . ?
Cs2 O25 3.396(19) . ?
Cs2 O26 3.28(2) 4_656 ?
Cs2 O27 3.410(19) 4_656 ?
Cs2 O30 3.438(19) 4_656 ?
Cs2 O38 3.19(2) 4_656 ?
Cs3 Cl 3.483(3) 3_566 ?
Cs3 O2 3.340(19) . ?
Cs3 O7 3.138(19) . ?
Cs3 O22 3.04(2) . ?
Cs3 O25 3.793(19) 3_566 ?
Cs3 O26 3.12(2) . ?
Cs3 O29 3.147(19) 3_566 ?
Cs3 O30 3.250(19) 3_566 ?
Cs3 O33 3.298(19) 3_566 ?
Cs3 O5W 3.50(2) . ?
Cs4 Cs4 2.99(4) 2_765 ?
Cs4 Cs5 4.721(16) . ?
Cs4 Cs5 4.721(16) 8_545 ?
Cs4 Cs7 5.04(2) . ?
Cs4 O5 3.50(3) 8_545 ?
Cs4 O5 3.50(3) . ?
Cs4 O11 3.10(2) . ?
Cs4 O11 3.10(2) 8_545 ?
Cs4 H1A 2.8837 . ?
Cs5 O6 3.09(2) . ?
Cs5 O9 3.11(2) 3_565 ?
Cs5 O11 3.21(2) . ?
Cs5 O12 3.07(2) . ?
Cs5 O13 3.12(2) 3_565 ?
Cs5 O14 3.23(2) . ?
Cs5 H1B 3.3110 . ?
Cs5 O4W 2.16(3) . ?
Cs6 O28 3.20(2) 2_765 ?
Cs6 O28 3.20(2) 7_665 ?
Cs6 O28 3.20(2) 8_545 ?
Cs6 O28 3.20(2) . ?
Cs6 O34 3.46(3) 2_765 ?
Cs6 O34 3.46(3) . ?
Cs7 O5 3.26(2) . ?
Cs7 O5 3.26(2) 8_545 ?
Cs7 O23 3.30(3) 3_566 ?
Cs7 O29 3.222(19) 3_566 ?
Cs7 O29 3.222(19) 5_646 ?
Cs7 O32 3.45(3) 3_566 ?
Cs7 O40 3.06(3) . ?
Cs7 O5W 3.14(2) 8_545 ?
Cs7 O5W 3.14(2) . ?
Ni1 O3 2.02(2) . ?
Ni1 O3 2.02(2) 7_665 ?
Ni1 O18 2.29(3) . ?
Ni1 O21 2.067(19) . ?
Ni1 O21 2.067(19) 7_665 ?
Ni1 O1W 2.08(3) . ?
Ni2 O1 2.05(2) . ?
Ni2 O2 2.03(2) . ?
Ni2 O18 2.170(18) . ?
Ni2 O21 2.078(19) . ?
Ni2 O22 1.99(2) . ?
Ni2 O35 2.095(17) . ?
Ni3 O31 2.146(19) 7_665 ?
Ni3 O31 2.146(19) . ?
Ni3 O34 2.16(3) . ?
Ni3 O2W 2.09(3) . ?
Ni3 O3W 2.10(2) . ?
Ni3 O3W 2.10(2) 7_665 ?
Cl Na1 3.098(17) . ?
P1 O18 1.53(3) . ?
P1 O19 1.55(3) . ?
P1 O20 1.539(19) 7_665 ?
P1 O20 1.538(19) . ?
P2 P2 0.000(19) 7_665 ?
P2 O35 1.56(3) . ?
P2 O36 1.557(19) 7_665 ?
P2 O36 1.557(19) . ?
P2 O37 1.53(3) . ?
Na1 O26 2.98(2) 3_566 ?
Na1 O26 2.98(2) . ?
Na1 O26 2.98(2) 2_665 ?
Na1 O26 2.98(2) 4_656 ?
N1 N1 0.00(8) 8_545 ?
N1 H1A 0.8896 . ?
N1 H1B 0.8934 . ?
N1 H1C 0.8821 . ?
N1 H1D 0.891(6) . ?

loop_
_geom_torsion_atom_site_label_1
_geom_torsion_atom_site_label_2
_geom_torsion_atom_site_label_3
_geom_torsion_atom_site_label_4
_geom_torsion
_geom_torsion_site_symmetry_1
_geom_torsion_site_symmetry_2
_geom_torsion_site_symmetry_3
_geom_torsion_site_symmetry_4
_geom_torsion_publ_flag
Cs1 P2 O35 Cs1 0.000(2) 7_665 . . . ?
Cs1 P2 O35 Ni2 115.4(14) 7_665 . . . ?
Cs1 P2 O35 Ni2 -115.4(14) 7_665 . . 7_665 ?
Cs1 P2 O35 P2 0(100) 7_665 . . 7_665 ?
Cs1 P2 O36 W6 -120.3(10) 7_665 . . . ?
Cs1 P2 O36 W7 -3.0(16) 7_665 . . . ?
Cs1 P2 O36 W9 114.4(11) 7_665 . . . ?
Cs1 P2 O36 P2 0(100) 7_665 . . 7_665 ?
Cs1 P2 O37 W8 -111.0(16) 7_665 . . . ?
Cs1 P2 O37 W8 111.0(16) 7_665 . . 7_665 ?
Cs1 P2 O37 Cs1 0.000(2) 7_665 . . . ?
Cs1 P2 O37 P2 0(100) 7_665 . . 7_665 ?
Cs2 W2 O2 Cs3 96.4(7) . . . . ?
Cs2 W2 O2 Ni2 -148(2) . . . . ?
Cs2 W2 O7 Cs3 -78.9(5) . . . . ?
Cs2 W3 O3 Ni1 157(2) . . . . ?
Cs2 W3 O9 Cs5 -121.2(7) . . . 4_655 ?
Cs2 W7 O22 Cs3 57.3(10) 3_566 . . . ?
Cs2 W7 O22 Ni2 -161.3(9) 3_566 . . . ?
Cs2 W7 O26 Cs3 -139.5(9) 3_566 . . . ?
Cs2 W7 O26 Na1 114.2(13) 3_566 . . . ?
Cs2 W8 O28 Cs1 121.8(8) 3_566 . . 7_665 ?
Cs2 W8 O28 Cs1 121.8(8) 3_566 . . . ?
Cs2 W8 O28 Cs6 -112.8(6) 3_566 . . . ?
Cs3 W6 O21 Cs2 44.2(12) 4_656 . . . ?
Cs3 W6 O21 Ni1 148.1(6) 4_656 . . . ?
Cs3 W6 O21 Ni2 -58(2) 4_656 . . . ?
Cs3 W6 O23 W6 146(3) 4_656 . . 7_665 ?
Cs3 W6 O23 Cs7 -13.9(11) 4_656 . . 4_656 ?
Cs3 W6 O24 Cs2 -100.0(5) 4_656 . . . ?
Cs3 W9 O30 W7 128.8(12) 4_656 . . . ?
Cs3 W9 O30 Cs2 -112.9(10) 4_656 . . 3_566 ?
Cs3 W9 O31 W8 74.9(17) 4_656 . . . ?
Cs3 W9 O31 Ni3 -121.7(8) 4_656 . . . ?
Cs4 W1 O1 Cs1 18.2(17) . . . . ?
Cs4 W1 O1 Cs1 18.2(17) . . . 7_665 ?
Cs4 W1 O1 Ni2 171.8(10) . . . . ?
Cs4 W1 O5 Cs7 118(2) . . . . ?
Cs4 W4 O11 W1 134.8(18) . . . . ?
Cs4 W4 O11 W1 106.3(12) 2_765 . . . ?
Cs4 W4 O11 Cs4 -28.5(7) 2_765 . . . ?
Cs4 W4 O11 Cs5 -134.7(7) 2_765 . . . ?
Cs4 W4 O11 Cs5 -106.2(11) . . . . ?
Cs4 W4 O14 W5 153(2) . . . . ?
Cs4 W4 O14 W5 161.5(14) 2_765 . . . ?
Cs4 W4 O14 Cs5 -1.7(9) . . . . ?
Cs4 W4 O14 Cs5 7(2) 2_765 . . . ?
Cs5 W1 O1 Cs1 158.2(3) . . . . ?
Cs5 W1 O1 Cs1 158.2(3) . . . 7_665 ?
Cs5 W1 O1 Ni2 -48(2) . . . . ?
Cs5 W1 O5 Cs4 72.7(5) . . . . ?
Cs5 W1 O5 Cs7 -170(2) . . . . ?
Cs5 W2 O2 Cs2 -155.2(4) . . . . ?
Cs5 W2 O2 Cs3 -58.8(10) . . . . ?
Cs5 W2 O2 Ni2 57(2) . . . . ?
Cs5 W2 O7 Cs3 106.1(6) . . . . ?
Cs5 W3 O3 Cs2 54.0(16) 4_655 . . . ?
Cs5 W3 O3 Ni1 -148.9(12) 4_655 . . . ?
Cs5 W4 O11 W1 75.9(14) 7_665 . . . ?
Cs5 W4 O11 W1 -119.0(15) . . . . ?
Cs5 W4 O11 Cs4 106.2(11) . . . . ?
Cs5 W4 O11 Cs4 -58.9(12) 7_665 . . . ?
Cs5 W4 O11 Cs5 -165.1(3) 7_665 . . . ?
Cs5 W4 O14 W5 155(3) . . . . ?
Cs5 W4 O14 W5 -41(3) 7_665 . . . ?
Cs5 W4 O14 Cs5 164.3(3) 7_665 . . . ?
Cs5 W5 O12 W2 124.2(16) . . . . ?
Cs5 W5 O13 W3 76.3(15) . . . . ?
Cs5 W5 O13 Cs5 -77.7(14) . . . 4_655 ?
Cs6 W8 O28 Cs1 -125.4(14) . . . . ?
Cs6 W8 O28 Cs1 -125.4(14) . . . 7_665 ?
Cs6 W8 O38 Cs2 -149.4(7) . . . 3_566 ?
Cs7 W6 O21 Cs2 -130.1(6) 4_656 . . . ?
Cs7 W6 O21 Ni1 -26.3(17) 4_656 . . . ?
Cs7 W6 O21 Ni2 127.4(10) 4_656 . . . ?
Cs7 W6 O23 W6 160(4) 4_656 . . 7_665 ?
Cs7 W6 O24 Cs2 -174.2(6) 4_656 . . . ?
Cs7 W9 O30 W7 90.0(11) 4_656 . . . ?
Cs7 W9 O30 Cs2 -151.6(5) 4_656 . . 3_566 ?
Cs7 W9 O30 Cs3 -38.8(7) 4_656 . . 4_656 ?
Cs7 W9 O31 W8 -129.3(11) 4_656 . . . ?
Cs7 W9 O31 Ni3 34.0(15) 4_656 . . . ?
Cs7 W9 O33 Cs3 82.7(4) 4_656 . . 4_656 ?
P2 P2 O35 Cs1 0(100) 7_665 . . . ?
P2 P2 O35 Cs1 0(100) 7_665 . . 7_665 ?
P2 P2 O35 Ni2 0(4) 7_665 . . 7_665 ?
P2 P2 O35 Ni2 0(4) 7_665 . . . ?
P2 P2 O36 W6 0.0(4) 7_665 . . . ?
P2 P2 O36 W7 0.0(3) 7_665 . . . ?
P2 P2 O36 W9 0.0(6) 7_665 . . . ?
P2 P2 O37 W8 0.0(11) 7_665 . . 7_665 ?
P2 P2 O37 W8 0.0(5) 7_665 . . . ?
P2 P2 O37 Cs1 0(100) 7_665 . . . ?
P2 P2 O37 Cs1 0(100) 7_665 . . 7_665 ?
O1 W1 O5 Cs4 -151.9(8) . . . . ?
O1 W1 O5 Cs7 -34(2) . . . . ?
O2 W2 O7 Cs3 -30.0(9) . . . . ?
O3 W3 O9 Cs5 -170.3(8) . . . 4_655 ?
O4 W1 O1 Cs1 -34.0(9) . . . 7_665 ?
O4 W1 O1 Cs1 -34.0(9) . . . . ?
O4 W1 O1 Ni2 119.5(19) . . . . ?
O4 W1 O5 Cs4 -55.5(10) . . . . ?
O4 W1 O5 Cs7 62(2) . . . . ?
O5 W1 O1 Cs1 68.6(9) . . . . ?
O5 W1 O1 Cs1 68.6(9) . . . 7_665 ?
O5 W1 O1 Ni2 -137.9(19) . . . . ?
O6 W1 O1 Cs1 171.0(7) . . . 7_665 ?
O6 W1 O1 Cs1 171.0(7) . . . . ?
O6 W1 O1 Ni2 -35.5(19) . . . . ?
O6 W1 O5 Cs4 112.0(8) . . . . ?
O6 W1 O5 Cs7 -130(2) . . . . ?
O6 W2 O2 Cs2 -170.6(7) . . . . ?
O6 W2 O2 Cs3 -74.2(7) . . . . ?
O6 W2 O2 Ni2 41.5(19) . . . . ?
O6 W2 O7 Cs3 64.7(8) . . . . ?
O7 W2 O2 Cs2 -69.2(9) . . . . ?
O7 W2 O2 Cs3 27.3(9) . . . . ?
O7 W2 O2 Ni2 143.0(18) . . . . ?
O8 W2 O2 Cs2 32.6(8) . . . . ?
O8 W2 O2 Cs3 129.1(7) . . . . ?
O8 W2 O2 Ni2 -115.2(18) . . . . ?
O8 W2 O7 Cs3 -127.4(8) . . . . ?
O8 W3 O3 Cs2 -32.4(8) . . . . ?
O8 W3 O3 Ni1 125(2) . . . . ?
O8 W3 O9 Cs5 -73.7(9) . . . 4_655 ?
O9 W3 O3 Cs2 69.5(9) . . . . ?
O9 W3 O3 Ni1 -133(2) . . . . ?
O10 W3 O3 Cs2 170.4(9) . . . . ?
O10 W3 O3 Ni1 -33(2) . . . . ?
O10 W3 O9 Cs5 94.0(10) . . . 4_655 ?
O11 W1 O1 Cs1 -108(2) . . . . ?
O11 W1 O1 Cs1 -108(2) . . . 7_665 ?
O11 W1 O1 Ni2 45(3) . . . . ?
O11 W1 O5 Cs4 27.0(8) . . . . ?
O11 W1 O5 Cs7 144(2) . . . . ?
O11 W4 O11 W1 68.1(15) 7_665 . . . ?
O11 W4 O11 Cs4 -66.7(11) 7_665 . . . ?
O11 W4 O11 Cs5 -172.86(16) 7_665 . . . ?
O11 W4 O14 W5 39(4) 7_665 . . . ?
O11 W4 O14 W5 123(2) . . . . ?
O11 W4 O14 Cs5 -31.1(8) . . . . ?
O11 W4 O14 Cs5 -115.3(19) 7_665 . . . ?
O12 W2 O2 Cs2 114(2) . . . . ?
O12 W2 O2 Cs3 -149(2) . . . . ?
O12 W2 O2 Ni2 -34(4) . . . . ?
O12 W2 O7 Cs3 148.8(7) . . . . ?
O12 W5 O13 W3 65.9(13) . . . . ?
O12 W5 O13 Cs5 -88.0(12) . . . 4_655 ?
O13 W3 O3 Cs2 -109(2) . . . . ?
O13 W3 O3 Ni1 48(4) . . . . ?
O13 W3 O9 Cs5 9.3(9) . . . 4_655 ?
O13 W5 O12 W2 -65.7(13) . . . . ?
O13 W5 O12 Cs5 170.1(8) . . . . ?
O14 W4 O11 W1 -87.4(13) . . . . ?
O14 W4 O11 W1 -16(3) 7_665 . . . ?
O14 W4 O11 Cs4 -151.0(17) 7_665 . . . ?
O14 W4 O11 Cs4 137.8(10) . . . . ?
O14 W4 O11 Cs5 31.6(8) . . . . ?
O14 W4 O11 Cs5 102.8(19) 7_665 . . . ?
O14 W4 O14 W5 -33(3) 7_665 . . . ?
O14 W4 O14 Cs5 172.23(14) 7_665 . . . ?
O14 W5 O12 W2 89.5(13) . . . . ?
O14 W5 O12 Cs5 -34.7(8) . . . . ?
O14 W5 O13 W3 -21(3) . . . . ?
O14 W5 O13 Cs5 -175.2(14) . . . 4_655 ?
O15 W5 O12 W2 23(3) . . . . ?
O15 W5 O12 Cs5 -101(3) . . . . ?
O15 W5 O13 W3 -90.5(14) . . . . ?
O15 W5 O13 Cs5 115.6(13) . . . 4_655 ?
O16 W5 O12 W2 -168.8(12) . . . . ?
O16 W5 O12 Cs5 67.0(10) . . . . ?
O16 W5 O13 W3 168.6(12) . . . . ?
O16 W5 O13 Cs5 14.7(14) . . . 4_655 ?
O17 W4 O11 W1 171.4(12) . . . . ?
O17 W4 O11 Cs4 36.6(12) . . . . ?
O17 W4 O11 Cs5 -69.6(10) . . . . ?
O17 W4 O14 W5 -133(2) . . . . ?
O17 W4 O14 Cs5 72.2(9) . . . . ?
O18 P1 O19 W1 -59.9(12) . . . 7_665 ?
O18 P1 O19 W1 59.9(12) . . . . ?
O18 P1 O20 W2 -59.9(16) . . . . ?
O18 P1 O20 W3 60.1(16) . . . . ?
O19 W1 O1 Cs1 -105.6(7) . . . 7_665 ?
O19 W1 O1 Cs1 -105.6(7) . . . . ?
O19 W1 O1 Ni2 47.9(18) . . . . ?
O19 W1 O5 Cs4 -4(5) . . . . ?
O19 W1 O5 Cs7 113(4) . . . . ?
O19 P1 O18 Ni1 180.000(2) . . . . ?
O19 P1 O18 Ni2 61.4(14) . . . 7_665 ?
O19 P1 O18 Ni2 -61.4(14) . . . . ?
O19 P1 O20 W2 61.7(15) . . . . ?
O19 P1 O20 W3 -178.3(12) . . . . ?
O20 W2 O2 Cs2 105.6(6) . . . . ?
O20 W2 O2 Cs3 -158.0(6) . . . . ?
O20 W2 O2 Ni2 -42.3(18) . . . . ?
O20 W3 O3 Cs2 -105.2(7) . . . . ?
O20 W3 O3 Ni1 52(2) . . . . ?
O20 W3 O9 Cs5 -20(5) . . . 4_655 ?
O20 P1 O18 Ni1 -59.7(9) . . . . ?
O20 P1 O18 Ni1 59.7(9) 7_665 . . . ?
O20 P1 O18 Ni2 -58.9(19) 7_665 . . 7_665 ?
O20 P1 O18 Ni2 -178.2(13) . . . 7_665 ?
O20 P1 O18 Ni2 58.9(19) . . . . ?
O20 P1 O18 Ni2 178.2(13) 7_665 . . . ?
O20 P1 O19 W1 -177.9(12) 7_665 . . . ?
O20 P1 O19 W1 -62.3(17) . . . . ?
O20 P1 O19 W1 62.3(17) 7_665 . . 7_665 ?
O20 P1 O19 W1 177.9(12) . . . 7_665 ?
O20 P1 O20 W2 178.2(3) 7_665 . . . ?
O20 P1 O20 W3 -61.8(18) 7_665 . . . ?
O21 W6 O23 W6 -30(3) . . . 7_665 ?
O21 W6 O23 Cs7 169.9(9) . . . 4_656 ?
O21 W6 O24 Cs2 47.5(8) . . . . ?
O22 W7 O26 Cs2 136.4(7) . . . 3_566 ?
O22 W7 O26 Cs3 -3.1(9) . . . . ?
O22 W7 O26 Na1 -109.4(12) . . . . ?
O23 W6 O21 Cs2 -141.9(8) . . . . ?
O23 W6 O21 Ni1 -38.0(13) . . . . ?
O23 W6 O21 Ni2 115.6(15) . . . . ?
O23 W6 O24 Cs2 140.0(9) . . . . ?
O24 W6 O21 Cs2 -42.0(8) . . . . ?
O24 W6 O21 Ni1 61.8(13) . . . . ?
O24 W6 O21 Ni2 -144.5(14) . . . . ?
O24 W6 O23 W6 -132(3) . . . 7_665 ?
O24 W6 O23 Cs7 68.4(10) . . . 4_656 ?
O25 W6 O21 Cs2 58.2(6) . . . . ?
O25 W6 O21 Ni1 162.0(12) . . . . ?
O25 W6 O21 Ni2 -44.3(14) . . . . ?
O25 W6 O23 W6 61(5) . . . 7_665 ?
O25 W6 O23 Cs7 -98(3) . . . 4_656 ?
O25 W6 O24 Cs2 -44.6(8) . . . . ?
O25 W7 O22 Cs3 -99.5(8) . . . . ?
O25 W7 O22 Ni2 41.9(16) . . . . ?
O25 W7 O26 Cs2 -129.1(7) . . . 3_566 ?
O25 W7 O26 Cs3 91.3(8) . . . . ?
O25 W7 O26 Na1 -15.0(13) . . . . ?
O26 W7 O22 Cs3 3.2(10) . . . . ?
O26 W7 O22 Ni2 144.6(15) . . . . ?
O27 W7 O22 Cs3 108.0(8) . . . . ?
O27 W7 O22 Ni2 -110.7(16) . . . . ?
O27 W7 O26 Cs2 38.8(8) . . . 3_566 ?
O27 W7 O26 Cs3 -100.7(8) . . . . ?
O27 W7 O26 Na1 153.0(11) . . . . ?
O27 W8 O28 Cs1 66.1(11) . . . 7_665 ?
O27 W8 O28 Cs1 66.1(11) . . . . ?
O27 W8 O28 Cs6 -168.6(8) . . . . ?
O27 W8 O38 Cs2 -7.6(10) . . . 3_566 ?
O28 W8 O38 Cs2 -108.4(9) . . . 3_566 ?
O29 W6 O21 Cs2 136.0(18) . . . . ?
O29 W6 O21 Ni1 -120.2(19) . . . . ?
O29 W6 O21 Ni2 33(3) . . . . ?
O29 W6 O23 W6 126(3) . . . 7_665 ?
O29 W6 O23 Cs7 -33.4(9) . . . 4_656 ?
O29 W6 O24 Cs2 -131.7(7) . . . . ?
O29 W9 O30 W7 75.7(11) . . . . ?
O29 W9 O30 Cs2 -166.0(11) . . . 3_566 ?
O29 W9 O30 Cs3 -53.2(6) . . . 4_656 ?
O29 W9 O31 W8 -41(3) . . . . ?
O29 W9 O31 Ni3 122.6(16) . . . . ?
O29 W9 O33 Cs3 42.5(8) . . . 4_656 ?
O30 W7 O22 Cs3 -172.4(18) . . . . ?
O30 W7 O22 Ni2 -31(3) . . . . ?
O30 W7 O26 Cs2 -45.3(8) . . . 3_566 ?
O30 W7 O26 Cs3 175.2(7) . . . . ?
O30 W7 O26 Na1 68.9(12) . . . . ?
O30 W9 O31 W8 37.3(15) . . . . ?
O30 W9 O31 Ni3 -159.4(11) . . . . ?
O30 W9 O33 Cs3 -45.3(8) . . . 4_656 ?
O31 W8 O28 Cs1 -31(4) . . . . ?
O31 W8 O28 Cs1 -31(4) . . . 7_665 ?
O31 W8 O28 Cs6 95(3) . . . . ?
O31 W8 O38 Cs2 77.4(8) . . . 3_566 ?
O31 W9 O30 W7 -79.1(11) . . . . ?
O31 W9 O30 Cs2 39.2(10) . . . 3_566 ?
O31 W9 O30 Cs3 152.1(6) . . . 4_656 ?
O31 W9 O33 Cs3 -137.3(6) . . . 4_656 ?
O32 W9 O30 W7 6(3) . . . . ?
O32 W9 O30 Cs2 124(3) . . . 3_566 ?
O32 W9 O30 Cs3 -123(3) . . . 4_656 ?
O32 W9 O31 W8 -122.1(16) . . . . ?
O32 W9 O31 Ni3 41.3(12) . . . . ?
O32 W9 O33 Cs3 130.8(9) . . . 4_656 ?
O33 W9 O30 W7 175.0(11) . . . . ?
O33 W9 O30 Cs2 -66.7(12) . . . 3_566 ?
O33 W9 O30 Cs3 46.1(8) . . . 4_656 ?
O33 W9 O31 W8 138.8(15) . . . . ?
O33 W9 O31 Ni3 -57.9(12) . . . . ?
O34 W8 O28 Cs1 -91.2(11) . . . . ?
O34 W8 O28 Cs1 -91.2(11) . . . 7_665 ?
O34 W8 O28 Cs6 34.1(10) . . . . ?
O34 W8 O38 Cs2 156.0(10) . . . 3_566 ?
O35 P2 O36 W6 -56.9(16) . . . . ?
O35 P2 O36 W7 60.4(16) . . . . ?
O35 P2 O36 W9 177.8(12) . . . . ?
O35 P2 O36 P2 0(100) . . . 7_665 ?
O35 P2 O37 W8 111.0(16) . . . 7_665 ?
O35 P2 O37 W8 -111.0(16) . . . . ?
O35 P2 O37 Cs1 0.000(5) . . . 7_665 ?
O35 P2 O37 Cs1 0.000(5) . . . . ?
O35 P2 O37 P2 0(100) . . . 7_665 ?
O36 W6 O21 Cs2 133.6(6) . . . . ?
O36 W6 O21 Ni1 -122.6(12) . . . . ?
O36 W6 O21 Ni2 31.1(13) . . . . ?
O36 W6 O23 W6 54(3) . . . 7_665 ?
O36 W6 O23 Cs7 -106.1(8) . . . 4_656 ?
O36 W7 O22 Cs3 -173.4(7) . . . . ?
O36 W7 O22 Ni2 -32.1(15) . . . . ?
O36 W9 O30 W7 3.6(10) . . . . ?
O36 W9 O30 Cs2 121.9(11) . . . 3_566 ?
O36 W9 O30 Cs3 -125.3(6) . . . 4_656 ?
O36 W9 O31 W8 -39.2(14) . . . . ?
O36 W9 O31 Ni3 124.1(10) . . . . ?
O36 P2 O35 Cs1 121.7(9) 7_665 . . . ?
O36 P2 O35 Cs1 -121.6(9) . . . 7_665 ?
O36 P2 O35 Cs1 121.7(9) 7_665 . . 7_665 ?
O36 P2 O35 Cs1 -121.6(9) . . . . ?
O36 P2 O35 Ni2 -6(2) . . . . ?
O36 P2 O35 Ni2 122.9(13) . . . 7_665 ?
O36 P2 O35 Ni2 -122.9(13) 7_665 . . . ?
O36 P2 O35 Ni2 6(2) 7_665 . . 7_665 ?
O36 P2 O35 P2 0(100) 7_665 . . 7_665 ?
O36 P2 O35 P2 0(100) . . . 7_665 ?
O36 P2 O36 W6 62.5(17) 7_665 . . . ?
O36 P2 O36 W7 179.9(2) 7_665 . . . ?
O36 P2 O36 W9 -62.7(18) 7_665 . . . ?
O36 P2 O36 P2 0(100) 7_665 . . 7_665 ?
O36 P2 O37 W8 12(2) . . . . ?
O36 P2 O37 W8 126.4(15) 7_665 . . . ?
O36 P2 O37 W8 -126.4(15) . . . 7_665 ?
O36 P2 O37 W8 -12(2) 7_665 . . 7_665 ?
O36 P2 O37 Cs1 -122.6(9) 7_665 . . . ?
O36 P2 O37 Cs1 -122.6(9) 7_665 . . 7_665 ?
O36 P2 O37 Cs1 122.6(9) . . . 7_665 ?
O36 P2 O37 Cs1 122.6(9) . . . . ?
O36 P2 O37 P2 0(100) . . . 7_665 ?
O36 P2 O37 P2 0(100) 7_665 . . 7_665 ?
O37 W8 O28 Cs1 -17.8(9) . . . . ?
O37 W8 O28 Cs1 -17.8(9) . . . 7_665 ?
O37 W8 O28 Cs6 107.6(9) . . . . ?
O37 W8 O38 Cs2 115(4) . . . 3_566 ?
O37 P2 O35 Cs1 0.000(4) . . . 7_665 ?
O37 P2 O35 Cs1 0.000(4) . . . . ?
O37 P2 O35 Ni2 -115.4(14) . . . 7_665 ?
O37 P2 O35 Ni2 115.4(14) . . . . ?
O37 P2 O35 P2 0(100) . . . 7_665 ?
O37 P2 O36 W6 179.2(12) . . . . ?
O37 P2 O36 W7 -63.5(15) . . . . ?
O37 P2 O36 W9 53.9(16) . . . . ?
O37 P2 O36 P2 0(100) . . . 7_665 ?
O38 W8 O28 Cs1 170.3(10) . . . 7_665 ?
O38 W8 O28 Cs1 170.3(10) . . . . ?
O38 W8 O28 Cs6 -64.3(10) . . . . ?

loop_
_twin_individual_id
_twin_individual_mass_fraction_refined
1 0.920(19)
2 0.080(19)

loop_
_smtbx_masks_void_nr
_smtbx_masks_void_average_x
_smtbx_masks_void_average_y
_smtbx_masks_void_average_z
_smtbx_masks_void_volume
_smtbx_masks_void_count_electrons
_smtbx_masks_void_content
1 0.000 0.000 0.000 193.5 88.7 '8 H2O'
2 0.000 0.500 0.870 0.0 0.0 ?
3 0.500 0.500 0.000 193.5 81.1 '8 H2O'
4 0.500 0.000 0.130 0.0 0.0 ?
